data_7715932
loop_
_publ_author_name
'Grasruck, Alexander'
'Schall, Kristina'
'Heinemann, Frank W.'
'Langer, Jens'
'Herrera, Alberto'
'Frie&#xdf;, Sybille'
'Schmid, G&#xfc;nter'
'Dorta, Romano'

_publ_section_title
;
 Dibenzoazepine hydrazine is a building block for <i>N</i>-alkene hybrid
 ligands: exploratory syntheses of complexes of Cu, Fe, and Li.
;
_journal_issue 20
_journal_name_full 'Dalton transactions (Cambridge, England : 2003)'
_journal_page_first 8642
_journal_page_last 8656
_journal_paper_doi 10.1039/d4dt00749b
_journal_volume 53
_journal_year 2024
_chemical_absolute_configuration ad
_chemical_formula_moiety 'C51 H57 Li3 N6 Si3'
_chemical_formula_sum 'C51 H57 Li3 N6 Si3'
_chemical_formula_weight 859.11
_chemical_properties_physical Air-sensitive,Moisture-sensitive
_space_group_crystal_system monoclinic
_space_group_IT_number 4
_space_group_name_Hall 'P 2yb'
_space_group_name_H-M_alt 'P 1 21 1'
_atom_sites_solution_hydrogens geom
_atom_sites_solution_primary direct
_audit_creation_date 2023-10-12
_audit_creation_method
;
Olex2 1.5
(compiled 2023.08.24 svn.re1ec1418 for OlexSys, GUI svn.r6817)
;
_audit_update_record
;
2024-03-07 deposited with the CCDC.	2024-04-19 downloaded from the CCDC.
;
_cell_angle_alpha 90
_cell_angle_beta 100.794(2)
_cell_angle_gamma 90
_cell_formula_units_Z 4
_cell_length_a 11.5186(9)
_cell_length_b 19.8427(16)
_cell_length_c 21.2591(17)
_cell_measurement_reflns_used 9613
_cell_measurement_temperature 100(2)
_cell_measurement_theta_max 27.50
_cell_measurement_theta_min 2.20
_cell_volume 4773.0(7)
_computing_cell_refinement 'Bruker SAINT'
_computing_data_collection 'Bruker APEX2'
_computing_data_reduction 'Bruker SAINT'
_computing_molecular_graphics 'SHELXTL 6.12 (Bruker AXS, 2002)'
_computing_publication_material 'Olex2 (Dolomanov et al., 2009)'
_computing_structure_refinement 'SHELXL-2018/3 (Sheldrick, 2015)'
_computing_structure_solution 'SHELX XT 2014/5 (Sheldrick, 2015)'
_diffrn_ambient_temperature 100(2)
_diffrn_detector_area_resol_mean 83.33
_diffrn_measured_fraction_theta_full 1.000
_diffrn_measured_fraction_theta_max 0.997
_diffrn_measurement_device_type 'Bruker Kappa APEX II'
_diffrn_measurement_method '\f and \w scans'
_diffrn_radiation_monochromator 'Quazar focussing montel optics'
_diffrn_radiation_source 'ImuS micro-focus tube'
_diffrn_radiation_type MoK\a
_diffrn_radiation_wavelength 0.71073
_diffrn_reflns_av_R_equivalents 0.0863
_diffrn_reflns_av_unetI/netI 0.0667
_diffrn_reflns_Laue_measured_fraction_full 1.000
_diffrn_reflns_Laue_measured_fraction_max 0.997
_diffrn_reflns_limit_h_max 15
_diffrn_reflns_limit_h_min -15
_diffrn_reflns_limit_k_max 26
_diffrn_reflns_limit_k_min -26
_diffrn_reflns_limit_l_max 28
_diffrn_reflns_limit_l_min -27
_diffrn_reflns_number 140713
_diffrn_reflns_point_group_measured_fraction_full 1.000
_diffrn_reflns_point_group_measured_fraction_max 0.997
_diffrn_reflns_theta_full 25.242
_diffrn_reflns_theta_max 27.925
_diffrn_reflns_theta_min 0.975
_diffrn_standards_number 0
_exptl_absorpt_coefficient_mu 0.140
_exptl_absorpt_correction_T_max 0.7456
_exptl_absorpt_correction_T_min 0.5765
_exptl_absorpt_correction_type multi-scan
_exptl_absorpt_process_details
;
SADABS-2014/5 (Bruker,2014/5) was used for absorption correction.
wR2(int) was 0.1264 before and 0.0713 after correction.
The Ratio of minimum to maximum transmission is 0.7732.
The \l/2 correction factor is Not present.
;
_exptl_crystal_colour brown
_exptl_crystal_density_diffrn 1.196
_exptl_crystal_description plate
_exptl_crystal_F_000 1824
_exptl_crystal_recrystallization_method 'Re-crystallisation from solvent: toluene, n-pentane'
_exptl_crystal_size_max 0.28
_exptl_crystal_size_mid 0.21
_exptl_crystal_size_min 0.07
_refine_diff_density_max 0.413
_refine_diff_density_min -0.493
_refine_diff_density_rms 0.054
_refine_ls_abs_structure_details
;
 Flack x determined using 7374 quotients [(I+)-(I-)]/[(I+)+(I-)]
 (Parsons, Flack and Wagner, Acta Cryst. B69 (2013) 249-259).
;
_refine_ls_abs_structure_Flack -0.04(3)
_refine_ls_extinction_method none
_refine_ls_goodness_of_fit_ref 1.030
_refine_ls_hydrogen_treatment constr
_refine_ls_matrix_type full
_refine_ls_number_parameters 1153
_refine_ls_number_reflns 22777
_refine_ls_number_restraints 1
_refine_ls_restrained_S_all 1.030
_refine_ls_R_factor_all 0.0694
_refine_ls_R_factor_gt 0.0477
_refine_ls_shift/su_max 0.001
_refine_ls_shift/su_mean 0.000
_refine_ls_structure_factor_coef Fsqd
_refine_ls_weighting_details 'w=1/[\s^2^(Fo^2^)+(0.0378P)^2^+1.7570P] where P=(Fo^2^+2Fc^2^)/3'
_refine_ls_weighting_scheme calc
_refine_ls_wR_factor_gt 0.0931
_refine_ls_wR_factor_ref 0.1007
_reflns_Friedel_coverage 0.943
_reflns_Friedel_fraction_full 1.000
_reflns_Friedel_fraction_max 0.996
_reflns_number_gt 18559
_reflns_number_total 22777
_reflns_threshold_expression 'I > 2\s(I)'
_cod_data_source_file d4dt00749b2.cif
_cod_data_source_block rd1721
_cod_depositor_comments 'Adding full bibliography for 7715932--7715940.cif.'
_cod_database_code 7715932
_shelx_shelxl_version_number 2018/3
_shelx_space_group_comment
;
The symmetry employed for this shelxl refinement is uniquely defined
by the following loop, which should always be used as a source of
symmetry information in preference to the above space-group names.
They are only intended as comments.
;
_shelx_estimated_absorpt_t_max 0.990
_shelx_estimated_absorpt_t_min 0.962
_olex2_refinement_description
;
1. Fixed Uiso
 At 1.2 times of:
  All C(H) groups
 At 1.5 times of:
  All C(H,H,H) groups
2.a Aromatic/amide H refined with riding coordinates:
 C2(H2), C3(H3), C4(H4), C5(H5), C7(H7), C8(H8), C10(H10), C11(H11), C12(H12),
 C13(H13), C19(H19), C20(H20), C21(H21), C22(H22), C24(H24), C25(H25), C27(H27),
  C28(H28), C29(H29), C30(H30), C36(H36), C37(H37), C38(H38), C39(H39),
 C41(H41), C42(H42), C44(H44), C45(H45), C46(H46), C47(H47), C53(H53), C54(H54),
  C55(H55), C56(H56), C58(H58), C59(H59), C61(H61), C62(H62), C63(H63),
 C64(H64), C70(H70), C71(H71), C72(H72), C73(H73), C75(H75), C76(H76), C78(H78),
  C79(H79), C80(H80), C81(H81), C87(H87), C88(H88), C89(H89), C90(H90),
 C92(H92), C93(H93), C95(H95), C96(H96), C97(H97), C98(H98)
2.b Idealised Me refined as rotating group:
 C15(H15A,H15B,H15C), C16(H16A,H16B,H16C), C17(H17A,H17B,H17C), C32(H32A,H32B,
 H32C), C33(H33A,H33B,H33C), C34(H34A,H34B,H34C), C49(H49A,H49B,H49C), C50(H50A,
 H50B,H50C), C51(H51A,H51B,H51C), C66(H66A,H66B,H66C), C67(H67A,H67B,H67C),
 C68(H68A,H68B,H68C), C83(H83A,H83B,H83C), C84(H84A,H84B,H84C), C85(H85A,H85B,
 H85C), C100(H10A,H10B,H10C), C101(H10D,H10E,H10F), C102(H10G,H10H,H10I)
;
_olex2_submission_special_instructions 'No special instructions were received'

loop_
_space_group_symop_operation_xyz
'x, y, z'
'-x, y+1/2, -z'

loop_
_atom_site_label
_atom_site_type_symbol
_atom_site_fract_x
_atom_site_fract_y
_atom_site_fract_z
_atom_site_U_iso_or_equiv
_atom_site_adp_type
_atom_site_occupancy
_atom_site_site_symmetry_order
_atom_site_calc_flag
_atom_site_refinement_flags_posn
_atom_site_refinement_flags_adp
_atom_site_refinement_flags_occupancy
_atom_site_disorder_assembly
_atom_site_disorder_group
Si1 Si 0.46849(8) 0.27629(5) 0.52674(4) 0.0177(2) Uani 1 1 d . . . . .
Si2 Si 0.63897(8) 0.21373(5) 0.80077(4) 0.0180(2) Uani 1 1 d . . . . .
Si3 Si 0.48853(8) 0.45261(5) 0.76721(5) 0.0161(2) Uani 1 1 d . . . . .
Li1 Li 0.5700(6) 0.2304(3) 0.6569(3) 0.0281(15) Uani 1 1 d . . . . .
Li2 Li 0.4231(6) 0.3021(3) 0.7406(3) 0.0240(13) Uani 1 1 d . . . . .
Li3 Li 0.5025(6) 0.3736(3) 0.6348(3) 0.0256(14) Uani 1 1 d . . . . .
N1 N 0.6769(3) 0.30990(15) 0.56124(13) 0.0180(6) Uani 1 1 d . . . . .
N2 N 0.5743(2) 0.29886(14) 0.59272(13) 0.0175(6) Uani 1 1 d . . . . .
N3 N 0.4503(2) 0.15949(14) 0.75470(13) 0.0165(6) Uani 1 1 d . . . . .
N4 N 0.5177(2) 0.21866(14) 0.73865(13) 0.0170(6) Uani 1 1 d . . . . .
N5 N 0.3073(2) 0.40865(14) 0.66803(13) 0.0166(6) Uani 1 1 d . . . . .
N6 N 0.4225(2) 0.39563(14) 0.70915(13) 0.0156(6) Uani 1 1 d . . . . .
C1 C 0.7712(3) 0.26287(18) 0.57477(17) 0.0207(8) Uani 1 1 d . . . . .
C2 C 0.7986(3) 0.2281(2) 0.63280(18) 0.0266(9) Uani 1 1 d . . . . .
H2 H 0.755970 0.237929 0.665881 0.032 Uiso 1 1 calc R U . . .
C3 C 0.8867(4) 0.1796(2) 0.6430(2) 0.0369(10) Uani 1 1 d . . . . .
H3 H 0.903952 0.156585 0.682874 0.044 Uiso 1 1 calc R U . . .
C4 C 0.9496(4) 0.1646(2) 0.5953(2) 0.0389(11) Uani 1 1 d . . . . .
H4 H 1.009448 0.130985 0.601941 0.047 Uiso 1 1 calc R U . . .
C5 C 0.9242(4) 0.1991(2) 0.5381(2) 0.0346(10) Uani 1 1 d . . . . .
H5 H 0.967163 0.188573 0.505381 0.042 Uiso 1 1 calc R U . . .
C6 C 0.8376(3) 0.24893(19) 0.52672(18) 0.0239(8) Uani 1 1 d . . . . .
C7 C 0.8194(3) 0.2851(2) 0.46567(18) 0.0266(9) Uani 1 1 d . . . . .
H7 H 0.834097 0.260559 0.429613 0.032 Uiso 1 1 calc R U . . .
C8 C 0.7845(3) 0.3489(2) 0.45519(18) 0.0279(9) Uani 1 1 d . . . . .
H8 H 0.776327 0.364364 0.412290 0.033 Uiso 1 1 calc R U . . .
C9 C 0.7574(3) 0.39797(19) 0.50176(17) 0.0228(8) Uani 1 1 d . . . . .
C10 C 0.7774(3) 0.4664(2) 0.49254(19) 0.0281(9) Uani 1 1 d . . . . .
H10 H 0.803805 0.480391 0.454844 0.034 Uiso 1 1 calc R U . . .
C11 C 0.7598(3) 0.5139(2) 0.5368(2) 0.0306(9) Uani 1 1 d . . . . .
H11 H 0.773731 0.560228 0.529644 0.037 Uiso 1 1 calc R U . . .
C12 C 0.7218(3) 0.4942(2) 0.5917(2) 0.0285(9) Uani 1 1 d . . . . .
H12 H 0.711467 0.526683 0.623036 0.034 Uiso 1 1 calc R U . . .
C13 C 0.6987(3) 0.42666(19) 0.60117(17) 0.0218(8) Uani 1 1 d . . . . .
H13 H 0.672888 0.413398 0.639221 0.026 Uiso 1 1 calc R U . . .
C14 C 0.7126(3) 0.37824(18) 0.55628(16) 0.0187(7) Uani 1 1 d . . . . .
C15 C 0.5064(4) 0.19673(19) 0.48767(18) 0.0275(9) Uani 1 1 d . . . . .
H15A H 0.578065 0.203821 0.469884 0.041 Uiso 1 1 calc R U . . .
H15B H 0.440943 0.184277 0.453191 0.041 Uiso 1 1 calc R U . . .
H15C H 0.520151 0.160475 0.519503 0.041 Uiso 1 1 calc R U . . .
C16 C 0.4420(3) 0.34324(19) 0.46406(17) 0.0247(8) Uani 1 1 d . . . . .
H16A H 0.426634 0.386207 0.483723 0.037 Uiso 1 1 calc R U . . .
H16B H 0.373522 0.330999 0.431298 0.037 Uiso 1 1 calc R U . . .
H16C H 0.511882 0.347691 0.444251 0.037 Uiso 1 1 calc R U . . .
C17 C 0.3305(3) 0.26095(19) 0.55961(18) 0.0245(8) Uani 1 1 d . . . . .
H17A H 0.339872 0.219827 0.585601 0.037 Uiso 1 1 calc R U . . .
H17B H 0.263242 0.255722 0.524152 0.037 Uiso 1 1 calc R U . . .
H17C H 0.316334 0.299287 0.586238 0.037 Uiso 1 1 calc R U . . .
C18 C 0.3359(3) 0.17328(17) 0.76731(16) 0.0158(7) Uani 1 1 d . . . . .
C19 C 0.2620(3) 0.22199(18) 0.73460(16) 0.0195(7) Uani 1 1 d . . . . .
H19 H 0.285016 0.244714 0.699568 0.023 Uiso 1 1 calc R U . . .
C20 C 0.1551(3) 0.23830(19) 0.75185(19) 0.0252(8) Uani 1 1 d . . . . .
H20 H 0.106121 0.272151 0.729046 0.030 Uiso 1 1 calc R U . . .
C21 C 0.1205(3) 0.2053(2) 0.80211(18) 0.0271(9) Uani 1 1 d . . . . .
H21 H 0.048612 0.217151 0.815092 0.032 Uiso 1 1 calc R U . . .
C22 C 0.1911(3) 0.15443(18) 0.83378(18) 0.0229(8) Uani 1 1 d . . . . .
H22 H 0.166354 0.131434 0.868177 0.027 Uiso 1 1 calc R U . . .
C23 C 0.2979(3) 0.13632(17) 0.81619(16) 0.0185(7) Uani 1 1 d . . . . .
C24 C 0.3646(3) 0.07878(17) 0.84735(17) 0.0202(8) Uani 1 1 d . . . . .
H24 H 0.359277 0.070700 0.890768 0.024 Uiso 1 1 calc R U . . .
C25 C 0.4323(3) 0.03637(17) 0.82111(17) 0.0204(8) Uani 1 1 d . . . . .
H25 H 0.469301 0.001257 0.847984 0.024 Uiso 1 1 calc R U . . .
C26 C 0.4560(3) 0.03777(17) 0.75572(17) 0.0197(7) Uani 1 1 d . . . . .
C27 C 0.4769(3) -0.02286(19) 0.7265(2) 0.0278(9) Uani 1 1 d . . . . .
H27 H 0.480481 -0.063511 0.750387 0.033 Uiso 1 1 calc R U . . .
C28 C 0.4924(4) -0.0252(2) 0.6638(2) 0.0369(11) Uani 1 1 d . . . . .
H28 H 0.506125 -0.066995 0.644613 0.044 Uiso 1 1 calc R U . . .
C29 C 0.4879(4) 0.0343(2) 0.6291(2) 0.0360(10) Uani 1 1 d . . . . .
H29 H 0.495720 0.033085 0.585443 0.043 Uiso 1 1 calc R U . . .
C30 C 0.4720(3) 0.0950(2) 0.65753(18) 0.0249(8) Uani 1 1 d . . . . .
H30 H 0.470741 0.135493 0.633510 0.030 Uiso 1 1 calc R U . . .
C31 C 0.4578(3) 0.09791(17) 0.72124(16) 0.0175(7) Uani 1 1 d . . . . .
C32 C 0.7352(3) 0.28908(19) 0.79378(19) 0.0266(9) Uani 1 1 d . . . . .
H32A H 0.718122 0.306137 0.749747 0.040 Uiso 1 1 calc R U . . .
H32B H 0.818553 0.275867 0.804785 0.040 Uiso 1 1 calc R U . . .
H32C H 0.719116 0.324441 0.823159 0.040 Uiso 1 1 calc R U . . .
C33 C 0.6004(3) 0.2140(2) 0.88239(17) 0.0300(9) Uani 1 1 d . . . . .
H33A H 0.556496 0.255134 0.888037 0.045 Uiso 1 1 calc R U . . .
H33B H 0.673020 0.212332 0.914842 0.045 Uiso 1 1 calc R U . . .
H33C H 0.551488 0.174535 0.887076 0.045 Uiso 1 1 calc R U . . .
C34 C 0.7307(3) 0.13645(19) 0.7962(2) 0.0277(9) Uani 1 1 d . . . . .
H34A H 0.682828 0.096195 0.799307 0.042 Uiso 1 1 calc R U . . .
H34B H 0.798860 0.136760 0.831560 0.042 Uiso 1 1 calc R U . . .
H34C H 0.758398 0.136014 0.755326 0.042 Uiso 1 1 calc R U . . .
C35 C 0.3109(3) 0.44915(17) 0.61269(16) 0.0194(7) Uani 1 1 d . . . . .
C36 C 0.4066(3) 0.49135(18) 0.61098(18) 0.0222(8) Uani 1 1 d . . . . .
H36 H 0.466838 0.494884 0.648035 0.027 Uiso 1 1 calc R U . . .
C37 C 0.4172(3) 0.52856(19) 0.55694(18) 0.0259(8) Uani 1 1 d . . . . .
H37 H 0.483580 0.557116 0.557565 0.031 Uiso 1 1 calc R U . . .
C38 C 0.3309(4) 0.5240(2) 0.50222(18) 0.0294(9) Uani 1 1 d . . . . .
H38 H 0.335764 0.550233 0.465431 0.035 Uiso 1 1 calc R U . . .
C39 C 0.2378(4) 0.4804(2) 0.50242(18) 0.0284(9) Uani 1 1 d . . . . .
H39 H 0.179620 0.476284 0.464514 0.034 Uiso 1 1 calc R U . . .
C40 C 0.2248(3) 0.44186(18) 0.55572(17) 0.0242(8) Uani 1 1 d . . . . .
C41 C 0.1242(3) 0.3959(2) 0.54859(19) 0.0290(9) Uani 1 1 d . . . . .
H41 H 0.096693 0.378644 0.506761 0.035 Uiso 1 1 calc R U . . .
C42 C 0.0669(3) 0.3754(2) 0.5936(2) 0.0299(9) Uani 1 1 d . . . . .
H42 H 0.002486 0.345555 0.580195 0.036 Uiso 1 1 calc R U . . .
C43 C 0.0911(3) 0.39318(18) 0.66108(18) 0.0225(8) Uani 1 1 d . . . . .
C44 C -0.0052(3) 0.3914(2) 0.6928(2) 0.0301(9) Uani 1 1 d . . . . .
H44 H -0.081165 0.381011 0.668632 0.036 Uiso 1 1 calc R U . . .
C45 C 0.0052(3) 0.4039(2) 0.7570(2) 0.0307(9) Uani 1 1 d . . . . .
H45 H -0.062483 0.404612 0.776597 0.037 Uiso 1 1 calc R U . . .
C46 C 0.1162(3) 0.4155(2) 0.7922(2) 0.0289(9) Uani 1 1 d . . . . .
H46 H 0.126199 0.422220 0.837179 0.035 Uiso 1 1 calc R U . . .
C47 C 0.2137(3) 0.41734(19) 0.76253(18) 0.0245(8) Uani 1 1 d . . . . .
H47 H 0.289518 0.425242 0.787946 0.029 Uiso 1 1 calc R U . . .
C48 C 0.2045(3) 0.40810(17) 0.69708(17) 0.0192(7) Uani 1 1 d . . . . .
C49 C 0.5080(3) 0.4142(2) 0.84986(17) 0.0264(9) Uani 1 1 d . . . . .
H49A H 0.432652 0.415539 0.864869 0.040 Uiso 1 1 calc R U . . .
H49B H 0.567544 0.439775 0.879373 0.040 Uiso 1 1 calc R U . . .
H49C H 0.534037 0.367296 0.848186 0.040 Uiso 1 1 calc R U . . .
C50 C 0.6455(3) 0.47058(19) 0.75917(18) 0.0223(8) Uani 1 1 d . . . . .
H50A H 0.686606 0.428030 0.754974 0.033 Uiso 1 1 calc R U . . .
H50B H 0.685964 0.494702 0.797265 0.033 Uiso 1 1 calc R U . . .
H50C H 0.645817 0.498373 0.721091 0.033 Uiso 1 1 calc R U . . .
C51 C 0.4120(3) 0.53593(19) 0.76712(18) 0.0264(9) Uani 1 1 d . . . . .
H51A H 0.460877 0.571198 0.752964 0.040 Uiso 1 1 calc R U . . .
H51B H 0.399671 0.546187 0.810477 0.040 Uiso 1 1 calc R U . . .
H51C H 0.335461 0.534000 0.737860 0.040 Uiso 1 1 calc R U . . .
Si4 Si 1.03325(8) 0.77694(5) 0.98676(4) 0.01395(19) Uani 1 1 d . . . . .
Si5 Si 0.81584(8) 0.71710(5) 0.70691(4) 0.01407(19) Uani 1 1 d . . . . .
Si6 Si 1.02187(8) 0.93094(5) 0.72561(4) 0.01478(19) Uani 1 1 d . . . . .
Li4 Li 0.9877(5) 0.8546(3) 0.8627(3) 0.0212(13) Uani 1 1 d . . . . .
Li5 Li 1.0690(5) 0.7722(3) 0.7628(3) 0.0202(12) Uani 1 1 d . . . . .
Li6 Li 0.9438(5) 0.7099(3) 0.8548(3) 0.0221(13) Uani 1 1 d . . . . .
N7 N 0.8238(2) 0.79364(13) 0.94247(12) 0.0134(6) Uani 1 1 d . . . . .
N8 N 0.9316(2) 0.78275(14) 0.91516(12) 0.0136(6) Uani 1 1 d . . . . .
N9 N 0.9755(2) 0.63004(14) 0.75081(13) 0.0150(6) Uani 1 1 d . . . . .
N10 N 0.9446(2) 0.70236(13) 0.76129(13) 0.0143(6) Uani 1 1 d . . . . .
N11 N 1.1837(2) 0.88160(14) 0.82751(13) 0.0127(6) Uani 1 1 d . . . . .
N12 N 1.0671(2) 0.87154(14) 0.78700(12) 0.0131(6) Uani 1 1 d . . . . .
C52 C 0.7408(3) 0.74018(16) 0.93790(16) 0.0152(7) Uani 1 1 d . . . . .
C53 C 0.7232(3) 0.69469(17) 0.88705(16) 0.0174(7) Uani 1 1 d . . . . .
H53 H 0.764884 0.700566 0.852902 0.021 Uiso 1 1 calc R U . . .
C54 C 0.6456(3) 0.64097(18) 0.88553(18) 0.0225(8) Uani 1 1 d . . . . .
H54 H 0.634977 0.610239 0.850657 0.027 Uiso 1 1 calc R U . . .
C55 C 0.5833(3) 0.63206(19) 0.93511(19) 0.0256(8) Uani 1 1 d . . . . .
H55 H 0.529720 0.595530 0.934261 0.031 Uiso 1 1 calc R U . . .
C56 C 0.6005(3) 0.67689(19) 0.98529(18) 0.0242(8) Uani 1 1 d . . . . .
H56 H 0.558730 0.670345 1.019335 0.029 Uiso 1 1 calc R U . . .
C57 C 0.6771(3) 0.73162(17) 0.98794(16) 0.0177(7) Uani 1 1 d . . . . .
C58 C 0.6897(3) 0.7784(2) 1.04243(16) 0.0223(8) Uani 1 1 d . . . . .
H58 H 0.682122 0.759422 1.082491 0.027 Uiso 1 1 calc R U . . .
C59 C 0.7103(3) 0.84398(19) 1.04196(17) 0.0203(8) Uani 1 1 d . . . . .
H59 H 0.716973 0.866739 1.081792 0.024 Uiso 1 1 calc R U . . .
C60 C 0.7239(3) 0.88524(18) 0.98682(16) 0.0171(7) Uani 1 1 d . . . . .
C61 C 0.6861(3) 0.95210(19) 0.98333(18) 0.0234(8) Uani 1 1 d . . . . .
H61 H 0.653965 0.970171 1.017735 0.028 Uiso 1 1 calc R U . . .
C62 C 0.6937(3) 0.99307(18) 0.93170(19) 0.0262(9) Uani 1 1 d . . . . .
H62 H 0.668035 1.038616 0.930889 0.031 Uiso 1 1 calc R U . . .
C63 C 0.7396(3) 0.96654(19) 0.88092(18) 0.0248(8) Uani 1 1 d . . . . .
H63 H 0.744309 0.993801 0.844755 0.030 Uiso 1 1 calc R U . . .
C64 C 0.7784(3) 0.90033(17) 0.88312(16) 0.0173(7) Uani 1 1 d . . . . .
H64 H 0.808641 0.882399 0.848014 0.021 Uiso 1 1 calc R U . . .
C65 C 0.7736(3) 0.85930(17) 0.93643(16) 0.0151(7) Uani 1 1 d . . . . .
C66 C 1.1807(3) 0.76327(18) 0.96393(17) 0.0207(8) Uani 1 1 d . . . . .
H66A H 1.197420 0.714858 0.963531 0.031 Uiso 1 1 calc R U . . .
H66B H 1.242056 0.785707 0.995068 0.031 Uiso 1 1 calc R U . . .
H66C H 1.179913 0.782083 0.921224 0.031 Uiso 1 1 calc R U . . .
C67 C 1.0053(3) 0.70413(18) 1.03788(16) 0.0221(8) Uani 1 1 d . . . . .
H67A H 0.928969 0.710231 1.051186 0.033 Uiso 1 1 calc R U . . .
H67B H 1.068231 0.701807 1.075859 0.033 Uiso 1 1 calc R U . . .
H67C H 1.003999 0.662219 1.013371 0.033 Uiso 1 1 calc R U . . .
C68 C 1.0424(3) 0.85562(19) 1.03617(17) 0.0218(8) Uani 1 1 d . . . . .
H68A H 1.061047 0.893973 1.010761 0.033 Uiso 1 1 calc R U . . .
H68B H 1.104561 0.850555 1.074236 0.033 Uiso 1 1 calc R U . . .
H68C H 0.966454 0.863480 1.049350 0.033 Uiso 1 1 calc R U . . .
C69 C 1.0557(3) 0.62167(17) 0.70717(16) 0.0161(7) Uani 1 1 d . . . . .
C70 C 1.0145(3) 0.58464(18) 0.65227(17) 0.0217(8) Uani 1 1 d . . . . .
H70 H 0.941152 0.561580 0.648009 0.026 Uiso 1 1 calc R U . . .
C71 C 1.0791(4) 0.58080(19) 0.60338(18) 0.0268(9) Uani 1 1 d . . . . .
H71 H 1.050485 0.555042 0.566028 0.032 Uiso 1 1 calc R U . . .
C72 C 1.1851(4) 0.6146(2) 0.60946(18) 0.0274(9) Uani 1 1 d . . . . .
H72 H 1.227432 0.614236 0.575149 0.033 Uiso 1 1 calc R U . . .
C73 C 1.2300(3) 0.64892(18) 0.66476(18) 0.0226(8) Uani 1 1 d . . . . .
H73 H 1.303533 0.671671 0.668388 0.027 Uiso 1 1 calc R U . . .
C74 C 1.1685(3) 0.65092(16) 0.71642(16) 0.0167(7) Uani 1 1 d . . . . .
C75 C 1.2296(3) 0.67661(16) 0.77802(16) 0.0171(7) Uani 1 1 d . . . . .
H75 H 1.289852 0.709030 0.776951 0.020 Uiso 1 1 calc R U . . .
C76 C 1.2096(3) 0.65927(17) 0.83618(16) 0.0179(7) Uani 1 1 d . . . . .
H76 H 1.260128 0.679832 0.871394 0.021 Uiso 1 1 calc R U . . .
C77 C 1.1214(3) 0.61339(16) 0.85281(16) 0.0161(7) Uani 1 1 d . . . . .
C78 C 1.1447(3) 0.58132(18) 0.91267(17) 0.0213(8) Uani 1 1 d . . . . .
H78 H 1.216580 0.590905 0.941226 0.026 Uiso 1 1 calc R U . . .
C79 C 1.0660(3) 0.53608(18) 0.93144(18) 0.0232(8) Uani 1 1 d . . . . .
H79 H 1.084281 0.514962 0.972203 0.028 Uiso 1 1 calc R U . . .
C80 C 0.9602(3) 0.52180(18) 0.89023(18) 0.0239(8) Uani 1 1 d . . . . .
H80 H 0.905806 0.490748 0.902532 0.029 Uiso 1 1 calc R U . . .
C81 C 0.9349(3) 0.55324(17) 0.83107(18) 0.0212(8) Uani 1 1 d . . . . .
H81 H 0.862118 0.543746 0.803239 0.025 Uiso 1 1 calc R U . . .
C82 C 1.0131(3) 0.59822(16) 0.81144(16) 0.0152(7) Uani 1 1 d . . . . .
C83 C 0.6939(3) 0.65514(18) 0.70993(17) 0.0206(8) Uani 1 1 d . . . . .
H83A H 0.725134 0.609186 0.710228 0.031 Uiso 1 1 calc R U . . .
H83B H 0.631181 0.661215 0.672270 0.031 Uiso 1 1 calc R U . . .
H83C H 0.661641 0.662681 0.748860 0.031 Uiso 1 1 calc R U . . .
C84 C 0.7654(3) 0.80210(17) 0.72844(16) 0.0178(7) Uani 1 1 d . . . . .
H84A H 0.728514 0.798268 0.766243 0.027 Uiso 1 1 calc R U . . .
H84B H 0.707865 0.820065 0.692510 0.027 Uiso 1 1 calc R U . . .
H84C H 0.833450 0.832553 0.737860 0.027 Uiso 1 1 calc R U . . .
C85 C 0.8342(3) 0.7176(2) 0.62077(16) 0.0231(8) Uani 1 1 d . . . . .
H85A H 0.907639 0.741023 0.617223 0.035 Uiso 1 1 calc R U . . .
H85B H 0.767068 0.740943 0.594639 0.035 Uiso 1 1 calc R U . . .
H85C H 0.837547 0.671139 0.605609 0.035 Uiso 1 1 calc R U . . .
C86 C 1.1884(3) 0.92925(17) 0.87790(15) 0.0148(7) Uani 1 1 d . . . . .
C87 C 1.0918(3) 0.97238(17) 0.87701(16) 0.0176(7) Uani 1 1 d . . . . .
H87 H 1.026642 0.968946 0.842388 0.021 Uiso 1 1 calc R U . . .
C88 C 1.0868(3) 1.02005(18) 0.92451(16) 0.0220(8) Uani 1 1 d . . . . .
H88 H 1.019251 1.048171 0.921683 0.026 Uiso 1 1 calc R U . . .
C89 C 1.1784(4) 1.0266(2) 0.97512(17) 0.0259(8) Uani 1 1 d . . . . .
H89 H 1.177586 1.060172 1.006850 0.031 Uiso 1 1 calc R U . . .
C90 C 1.2727(3) 0.98253(19) 0.97867(17) 0.0243(8) Uani 1 1 d . . . . .
H90 H 1.335595 0.986000 1.014475 0.029 Uiso 1 1 calc R U . . .
C91 C 1.2807(3) 0.93355(18) 0.93295(16) 0.0180(7) Uani 1 1 d . . . . .
C92 C 1.3815(3) 0.88851(19) 0.94777(17) 0.0235(8) Uani 1 1 d . . . . .
H92 H 1.421130 0.888711 0.991183 0.028 Uiso 1 1 calc R U . . .
C93 C 1.4263(3) 0.84712(19) 0.90949(18) 0.0228(8) Uani 1 1 d . . . . .
H93 H 1.490440 0.820040 0.929877 0.027 Uiso 1 1 calc R U . . .
C94 C 1.3911(3) 0.83730(17) 0.84064(17) 0.0188(7) Uani 1 1 d . . . . .
C95 C 1.4753(3) 0.80619(18) 0.81078(18) 0.0233(8) Uani 1 1 d . . . . .
H95 H 1.548398 0.793342 0.836663 0.028 Uiso 1 1 calc R U . . .
C96 C 1.4587(3) 0.79305(17) 0.74598(19) 0.0229(8) Uani 1 1 d . . . . .
H96 H 1.518061 0.771553 0.727618 0.027 Uiso 1 1 calc R U . . .
C97 C 1.3528(3) 0.81226(17) 0.70898(17) 0.0193(7) Uani 1 1 d . . . . .
H97 H 1.339009 0.804803 0.664050 0.023 Uiso 1 1 calc R U . . .
C98 C 1.2653(3) 0.84266(16) 0.73687(16) 0.0157(7) Uani 1 1 d . . . . .
H98 H 1.192567 0.854783 0.710270 0.019 Uiso 1 1 calc R U . . .
C99 C 1.2812(3) 0.85585(16) 0.80263(16) 0.0136(7) Uani 1 1 d . . . . .
C100 C 0.9780(3) 0.88677(19) 0.64619(16) 0.0216(8) Uani 1 1 d . . . . .
H10A H 1.025503 0.845852 0.645954 0.032 Uiso 1 1 calc R U . . .
H10B H 0.991469 0.916844 0.611712 0.032 Uiso 1 1 calc R U . . .
H10C H 0.894064 0.874670 0.639638 0.032 Uiso 1 1 calc R U . . .
C101 C 0.8847(3) 0.98010(18) 0.73251(18) 0.0230(8) Uani 1 1 d . . . . .
H10D H 0.826804 0.949908 0.746165 0.034 Uiso 1 1 calc R U . . .
H10E H 0.850815 0.999772 0.690832 0.034 Uiso 1 1 calc R U . . .
H10F H 0.905213 1.016169 0.764133 0.034 Uiso 1 1 calc R U . . .
C102 C 1.1369(3) 0.99527(18) 0.71824(18) 0.0223(8) Uani 1 1 d . . . . .
H10G H 1.167140 1.015062 0.760364 0.033 Uiso 1 1 calc R U . . .
H10H H 1.102058 1.030752 0.688549 0.033 Uiso 1 1 calc R U . . .
H10I H 1.201960 0.973768 0.701948 0.033 Uiso 1 1 calc R U . . .

loop_
_atom_site_aniso_label
_atom_site_aniso_U_11
_atom_site_aniso_U_22
_atom_site_aniso_U_33
_atom_site_aniso_U_23
_atom_site_aniso_U_13
_atom_site_aniso_U_12
Si1 0.0213(5) 0.0149(5) 0.0165(5) -0.0001(4) 0.0021(4) -0.0014(4)
Si2 0.0216(5) 0.0122(5) 0.0196(5) 0.0006(4) 0.0024(4) -0.0018(4)
Si3 0.0168(5) 0.0119(5) 0.0189(5) -0.0019(4) 0.0018(4) -0.0005(4)
Li1 0.030(3) 0.029(4) 0.026(3) 0.000(3) 0.008(3) -0.001(3)
Li2 0.026(3) 0.017(3) 0.030(3) 0.004(3) 0.006(3) 0.003(3)
Li3 0.029(4) 0.023(3) 0.025(3) -0.004(3) 0.007(3) 0.001(3)
N1 0.0188(15) 0.0170(15) 0.0198(15) -0.0016(12) 0.0077(12) -0.0008(12)
N2 0.0172(15) 0.0179(16) 0.0191(15) 0.0004(12) 0.0075(12) -0.0012(12)
N3 0.0178(15) 0.0130(15) 0.0191(15) 0.0013(12) 0.0043(12) -0.0017(12)
N4 0.0192(14) 0.0090(13) 0.0233(15) 0.0017(12) 0.0058(12) -0.0021(12)
N5 0.0145(14) 0.0146(14) 0.0190(15) 0.0003(12) -0.0011(11) -0.0014(11)
N6 0.0138(14) 0.0132(14) 0.0178(14) -0.0005(11) -0.0020(11) 0.0011(11)
C1 0.0192(18) 0.0184(19) 0.0237(19) -0.0051(15) 0.0023(15) -0.0012(14)
C2 0.0230(19) 0.032(2) 0.024(2) -0.0011(17) 0.0039(16) -0.0004(17)
C3 0.036(2) 0.039(3) 0.034(2) 0.005(2) 0.0004(19) 0.006(2)
C4 0.032(2) 0.039(3) 0.044(3) -0.001(2) 0.003(2) 0.013(2)
C5 0.030(2) 0.036(3) 0.040(2) -0.015(2) 0.0104(19) 0.0043(18)
C6 0.0192(19) 0.024(2) 0.028(2) -0.0090(16) 0.0055(16) -0.0036(15)
C7 0.030(2) 0.029(2) 0.0232(19) -0.0117(17) 0.0112(16) -0.0055(18)
C8 0.032(2) 0.034(2) 0.0199(19) -0.0053(17) 0.0106(16) -0.0099(18)
C9 0.0222(19) 0.024(2) 0.0218(19) -0.0033(16) 0.0039(15) -0.0051(16)
C10 0.028(2) 0.029(2) 0.027(2) 0.0020(17) 0.0053(17) -0.0103(17)
C11 0.032(2) 0.018(2) 0.042(2) -0.0010(18) 0.0068(19) -0.0078(17)
C12 0.025(2) 0.025(2) 0.036(2) -0.0119(18) 0.0068(18) -0.0047(17)
C13 0.0183(18) 0.024(2) 0.0237(18) -0.0044(16) 0.0043(15) -0.0041(15)
C14 0.0164(18) 0.0198(19) 0.0195(18) -0.0023(14) 0.0023(14) -0.0011(14)
C15 0.035(2) 0.022(2) 0.024(2) -0.0049(16) 0.0034(17) -0.0009(17)
C16 0.030(2) 0.023(2) 0.0207(19) 0.0028(15) 0.0023(16) -0.0028(17)
C17 0.024(2) 0.024(2) 0.0235(19) 0.0004(15) 0.0006(16) 0.0008(16)
C18 0.0191(18) 0.0119(17) 0.0171(17) -0.0054(13) 0.0051(14) -0.0049(13)
C19 0.0212(17) 0.0163(18) 0.0211(18) -0.0008(15) 0.0046(14) -0.0027(15)
C20 0.0230(19) 0.0186(19) 0.034(2) 0.0015(16) 0.0045(16) 0.0003(15)
C21 0.0222(19) 0.026(2) 0.036(2) -0.0042(18) 0.0127(17) -0.0017(16)
C22 0.029(2) 0.0178(19) 0.025(2) -0.0019(15) 0.0130(17) -0.0046(16)
C23 0.0233(19) 0.0129(17) 0.0201(18) -0.0036(14) 0.0061(15) -0.0069(14)
C24 0.0258(19) 0.0153(18) 0.0188(18) 0.0021(14) 0.0025(15) -0.0060(15)
C25 0.0217(19) 0.0117(17) 0.0253(19) 0.0045(14) -0.0022(15) -0.0033(14)
C26 0.0182(18) 0.0124(17) 0.0288(19) -0.0024(15) 0.0049(15) -0.0030(14)
C27 0.028(2) 0.0150(19) 0.043(2) -0.0025(17) 0.0125(18) -0.0032(16)
C28 0.045(3) 0.020(2) 0.051(3) -0.017(2) 0.023(2) -0.0059(19)
C29 0.044(3) 0.036(3) 0.033(2) -0.014(2) 0.019(2) -0.012(2)
C30 0.029(2) 0.021(2) 0.0249(19) -0.0020(16) 0.0079(16) -0.0043(16)
C31 0.0167(17) 0.0151(17) 0.0196(17) -0.0030(14) 0.0010(14) -0.0001(14)
C32 0.024(2) 0.020(2) 0.034(2) -0.0013(16) 0.0027(17) -0.0059(16)
C33 0.037(2) 0.032(2) 0.0204(19) -0.0033(18) 0.0022(16) -0.012(2)
C34 0.027(2) 0.018(2) 0.035(2) 0.0029(17) -0.0020(17) 0.0034(16)
C35 0.0229(18) 0.0149(18) 0.0197(18) -0.0017(14) 0.0019(14) 0.0056(14)
C36 0.026(2) 0.0171(19) 0.0232(19) 0.0010(15) 0.0034(16) 0.0061(15)
C37 0.030(2) 0.022(2) 0.027(2) 0.0057(16) 0.0097(17) 0.0061(17)
C38 0.043(2) 0.028(2) 0.0197(19) 0.0073(17) 0.0109(18) 0.0135(19)
C39 0.036(2) 0.028(2) 0.0184(19) -0.0011(16) -0.0012(17) 0.0113(18)
C40 0.028(2) 0.021(2) 0.0218(19) -0.0022(15) 0.0000(16) 0.0067(16)
C41 0.030(2) 0.026(2) 0.026(2) -0.0050(17) -0.0099(17) 0.0023(17)
C42 0.022(2) 0.024(2) 0.039(2) 0.0001(18) -0.0073(18) -0.0023(16)
C43 0.0196(19) 0.0112(18) 0.034(2) 0.0014(15) -0.0015(16) 0.0012(14)
C44 0.0143(18) 0.024(2) 0.050(3) 0.0050(19) -0.0003(17) -0.0029(16)
C45 0.0183(19) 0.025(2) 0.051(3) 0.0012(19) 0.0127(18) 0.0014(16)
C46 0.023(2) 0.031(2) 0.035(2) -0.0029(18) 0.0111(17) 0.0020(17)
C47 0.0150(17) 0.028(2) 0.031(2) -0.0045(17) 0.0038(15) -0.0008(15)
C48 0.0149(17) 0.0126(17) 0.029(2) 0.0008(15) 0.0016(15) 0.0008(14)
C49 0.025(2) 0.035(2) 0.0186(18) 0.0019(16) 0.0021(15) 0.0011(17)
C50 0.0232(19) 0.0178(19) 0.026(2) -0.0023(15) 0.0040(15) -0.0063(15)
C51 0.029(2) 0.0182(19) 0.031(2) -0.0069(16) 0.0018(17) 0.0014(16)
Si4 0.0158(5) 0.0108(4) 0.0148(4) 0.0010(4) 0.0018(4) 0.0005(4)
Si5 0.0155(4) 0.0103(4) 0.0157(4) -0.0006(4) 0.0011(4) 0.0010(4)
Si6 0.0156(5) 0.0115(5) 0.0168(5) 0.0026(4) 0.0018(4) 0.0011(4)
Li4 0.028(3) 0.016(3) 0.021(3) 0.003(2) 0.007(3) -0.001(3)
Li5 0.018(3) 0.017(3) 0.026(3) -0.002(3) 0.006(2) 0.000(3)
Li6 0.025(3) 0.020(3) 0.020(3) -0.001(3) 0.002(2) 0.002(3)
N7 0.0131(14) 0.0134(15) 0.0143(13) -0.0009(11) 0.0040(11) -0.0004(11)
N8 0.0139(14) 0.0106(14) 0.0175(14) -0.0001(11) 0.0059(11) 0.0007(11)
N9 0.0170(14) 0.0098(14) 0.0178(14) -0.0016(11) 0.0026(12) 0.0031(11)
N10 0.0181(14) 0.0066(14) 0.0187(14) -0.0021(11) 0.0045(11) 0.0019(11)
N11 0.0091(13) 0.0125(14) 0.0154(14) -0.0020(11) -0.0005(11) 0.0005(11)
N12 0.0082(13) 0.0146(14) 0.0148(14) -0.0009(11) -0.0018(11) -0.0010(11)
C52 0.0141(16) 0.0118(16) 0.0191(17) 0.0043(13) 0.0016(13) 0.0038(13)
C53 0.0174(17) 0.0151(17) 0.0192(17) 0.0016(14) 0.0018(14) 0.0010(14)
C54 0.025(2) 0.0155(18) 0.027(2) -0.0016(15) 0.0045(16) -0.0021(15)
C55 0.024(2) 0.0164(19) 0.036(2) 0.0053(16) 0.0034(17) -0.0051(15)
C56 0.023(2) 0.024(2) 0.027(2) 0.0095(16) 0.0093(16) 0.0022(16)
C57 0.0158(17) 0.0187(19) 0.0190(17) 0.0064(14) 0.0042(14) 0.0026(14)
C58 0.0183(18) 0.034(2) 0.0161(17) 0.0019(17) 0.0062(14) 0.0036(17)
C59 0.0156(17) 0.028(2) 0.0173(18) -0.0072(15) 0.0037(14) 0.0016(15)
C60 0.0115(16) 0.0188(18) 0.0195(17) -0.0077(14) -0.0008(13) -0.0013(14)
C61 0.0157(17) 0.0207(19) 0.033(2) -0.0108(16) 0.0017(15) 0.0017(15)
C62 0.023(2) 0.0108(18) 0.043(2) -0.0043(16) -0.0003(17) 0.0059(15)
C63 0.026(2) 0.0160(19) 0.030(2) 0.0041(16) -0.0013(16) 0.0008(16)
C64 0.0174(17) 0.0140(17) 0.0189(17) -0.0010(14) -0.0005(14) 0.0017(14)
C65 0.0123(16) 0.0118(17) 0.0198(17) -0.0019(13) -0.0003(13) 0.0001(13)
C66 0.0195(18) 0.0191(19) 0.0225(18) 0.0030(15) 0.0018(14) 0.0012(14)
C67 0.0233(18) 0.022(2) 0.0208(18) 0.0062(15) 0.0045(15) 0.0006(16)
C68 0.0215(19) 0.0214(19) 0.0211(18) -0.0047(15) 0.0003(15) 0.0004(15)
C69 0.0206(18) 0.0088(16) 0.0188(17) 0.0018(13) 0.0037(14) 0.0058(13)
C70 0.027(2) 0.0144(18) 0.0227(19) -0.0038(14) 0.0007(15) 0.0055(15)
C71 0.039(2) 0.020(2) 0.0194(19) -0.0043(15) 0.0027(17) 0.0127(18)
C72 0.038(2) 0.027(2) 0.0208(19) 0.0030(16) 0.0129(17) 0.0128(18)
C73 0.024(2) 0.0169(19) 0.028(2) 0.0047(16) 0.0102(16) 0.0049(15)
C74 0.0209(18) 0.0108(17) 0.0186(17) 0.0004(13) 0.0046(14) 0.0050(14)
C75 0.0162(17) 0.0088(16) 0.0265(19) 0.0000(14) 0.0048(15) 0.0014(13)
C76 0.0184(18) 0.0133(17) 0.0206(18) -0.0024(14) 0.0003(15) 0.0008(14)
C77 0.0186(17) 0.0097(17) 0.0201(17) -0.0022(13) 0.0038(14) 0.0030(13)
C78 0.0239(19) 0.0178(19) 0.0213(19) 0.0016(15) 0.0017(15) 0.0052(15)
C79 0.030(2) 0.0175(19) 0.0228(19) 0.0076(15) 0.0074(16) 0.0085(16)
C80 0.024(2) 0.0150(19) 0.035(2) 0.0057(16) 0.0116(17) 0.0003(15)
C81 0.0197(18) 0.0135(17) 0.030(2) 0.0010(15) 0.0030(16) 0.0004(14)
C82 0.0185(17) 0.0086(16) 0.0186(17) -0.0021(13) 0.0039(14) 0.0037(13)
C83 0.0212(19) 0.0168(18) 0.0217(19) -0.0034(15) -0.0012(15) -0.0022(15)
C84 0.0166(17) 0.0142(17) 0.0228(18) 0.0026(14) 0.0043(14) 0.0030(14)
C85 0.0246(18) 0.0217(19) 0.0219(18) 0.0014(16) 0.0013(15) 0.0076(17)
C86 0.0193(17) 0.0114(16) 0.0138(16) 0.0016(13) 0.0034(13) -0.0044(14)
C87 0.0205(18) 0.0144(17) 0.0183(17) 0.0016(14) 0.0046(14) -0.0037(14)
C88 0.032(2) 0.0159(18) 0.0210(19) -0.0025(15) 0.0116(16) -0.0026(16)
C89 0.040(2) 0.022(2) 0.0173(18) -0.0062(15) 0.0086(16) -0.0092(17)
C90 0.033(2) 0.024(2) 0.0147(18) -0.0010(15) 0.0014(16) -0.0163(17)
C91 0.0202(18) 0.0158(17) 0.0173(17) 0.0040(14) 0.0016(14) -0.0081(14)
C92 0.0207(19) 0.026(2) 0.0206(19) 0.0051(16) -0.0060(15) -0.0087(16)
C93 0.0133(17) 0.0214(19) 0.031(2) 0.0064(16) -0.0043(15) -0.0018(15)
C94 0.0130(17) 0.0113(17) 0.031(2) 0.0040(15) 0.0008(15) -0.0032(13)
C95 0.0087(16) 0.0190(19) 0.040(2) 0.0015(17) -0.0014(15) -0.0003(14)
C96 0.0132(17) 0.0140(19) 0.044(2) -0.0036(16) 0.0117(16) -0.0010(14)
C97 0.0184(18) 0.0146(18) 0.0260(19) -0.0021(15) 0.0072(15) -0.0014(14)
C98 0.0139(17) 0.0097(16) 0.0234(18) -0.0003(14) 0.0033(14) -0.0008(13)
C99 0.0118(16) 0.0062(15) 0.0228(17) 0.0023(13) 0.0033(13) -0.0005(12)
C100 0.0203(18) 0.027(2) 0.0163(17) 0.0009(15) 0.0013(14) -0.0017(16)
C101 0.0230(19) 0.0171(19) 0.028(2) 0.0042(15) 0.0027(16) 0.0078(15)
C102 0.027(2) 0.0155(18) 0.0233(19) 0.0057(15) 0.0035(16) -0.0037(15)

loop_
_atom_type_symbol
_atom_type_description
_atom_type_scat_dispersion_real
_atom_type_scat_dispersion_imag
_atom_type_scat_source
C C 0.0033 0.0016 'International Tables Vol C Tables 4.2.6.8 and 6.1.1.4'
H H 0.0000 0.0000 'International Tables Vol C Tables 4.2.6.8 and 6.1.1.4'
Li Li -0.0003 0.0001 'International Tables Vol C Tables 4.2.6.8 and 6.1.1.4'
Si Si 0.0817 0.0704 'International Tables Vol C Tables 4.2.6.8 and 6.1.1.4'
N N 0.0061 0.0033 'International Tables Vol C Tables 4.2.6.8 and 6.1.1.4'

loop_
_geom_angle_atom_site_label_1
_geom_angle_atom_site_label_2
_geom_angle_atom_site_label_3
_geom_angle
_geom_angle_site_symmetry_1
_geom_angle_site_symmetry_3
_geom_angle_publ_flag
Li1 Si1 Li3 60.12(18) . . ?
N2 Si1 C15 112.90(16) . . ?
N2 Si1 C16 112.93(16) . . ?
N2 Si1 C17 104.84(15) . . ?
C15 Si1 Li1 94.10(18) . . ?
C15 Si1 Li3 151.99(18) . . ?
C15 Si1 C17 108.21(18) . . ?
C16 Si1 Li1 151.15(18) . . ?
C16 Si1 Li3 94.00(18) . . ?
C16 Si1 C15 107.70(17) . . ?
C16 Si1 C17 110.16(17) . . ?
C17 Si1 Li1 79.31(17) . . ?
C17 Si1 Li3 79.38(17) . . ?
Li1 Si2 Li2 59.08(17) . . ?
N4 Si2 C32 107.27(16) . . ?
N4 Si2 C33 114.12(16) . . ?
N4 Si2 C34 112.80(17) . . ?
C32 Si2 Li1 83.16(17) . . ?
C32 Si2 Li2 87.54(17) . . ?
C33 Si2 Li1 150.83(18) . . ?
C33 Si2 Li2 93.98(18) . . ?
C33 Si2 C32 108.48(18) . . ?
C33 Si2 C34 106.51(19) . . ?
C34 Si2 Li1 94.62(18) . . ?
C34 Si2 Li2 148.60(18) . . ?
C34 Si2 C32 107.41(17) . . ?
N6 Si3 C49 110.94(16) . . ?
N6 Si3 C50 110.99(15) . . ?
N6 Si3 C51 115.45(16) . . ?
C49 Si3 Li2 76.33(17) . . ?
C50 Si3 Li2 111.72(16) . . ?
C50 Si3 C49 102.23(17) . . ?
C51 Si3 Li2 138.62(17) . . ?
C51 Si3 C49 109.34(18) . . ?
C51 Si3 C50 107.01(17) . . ?
Si1 Li1 Si2 165.2(2) . . ?
Si1 Li1 Li2 103.9(2) . . ?
Si1 Li1 Li3 60.44(17) . . ?
Li2 Li1 Si2 61.85(17) . . ?
Li3 Li1 Si2 106.1(2) . . ?
Li3 Li1 Li2 58.9(2) . . ?
N2 Li1 Si1 34.50(14) . . ?
N2 Li1 Si2 138.8(3) . . ?
N2 Li1 Li2 100.1(3) . . ?
N2 Li1 Li3 41.72(19) . . ?
N2 Li1 N4 139.8(4) . . ?
N2 Li1 C2 74.4(2) . . ?
N4 Li1 Si1 137.6(3) . . ?
N4 Li1 Si2 32.52(14) . . ?
N4 Li1 Li2 40.17(19) . . ?
N4 Li1 Li3 98.0(3) . . ?
N4 Li1 C2 128.5(3) . . ?
C2 Li1 Si1 93.2(2) . . ?
C2 Li1 Si2 96.1(2) . . ?
C2 Li1 Li2 140.3(3) . . ?
C2 Li1 Li3 102.5(2) . . ?
Si3 Li2 Si2 108.60(19) . . ?
Li1 Li2 Si2 59.08(17) . . ?
Li1 Li2 Si3 114.6(2) . . ?
Li3 Li2 Si2 104.3(2) . . ?
Li3 Li2 Si3 64.98(18) . . ?
Li3 Li2 Li1 59.3(2) . . ?
N4 Li2 Si2 30.76(13) . . ?
N4 Li2 Si3 133.6(3) . . ?
N4 Li2 Li1 39.42(18) . . ?
N4 Li2 Li3 97.8(3) . . ?
N4 Li2 C19 82.5(2) . . ?
N6 Li2 Si2 128.4(3) . . ?
N6 Li2 Si3 30.95(13) . . ?
N6 Li2 Li1 102.1(3) . . ?
N6 Li2 Li3 43.11(19) . . ?
N6 Li2 N4 138.1(3) . . ?
N6 Li2 C19 130.1(3) . . ?
C19 Li2 Si2 101.3(2) . . ?
C19 Li2 Si3 142.7(3) . . ?
C19 Li2 Li1 99.6(3) . . ?
C19 Li2 Li3 128.2(3) . . ?
Li1 Li3 Si1 59.45(17) . . ?
Li2 Li3 Si1 105.3(2) . . ?
Li2 Li3 Li1 61.7(2) . . ?
N2 Li3 Si1 34.28(13) . . ?
N2 Li3 Li1 40.29(19) . . ?
N2 Li3 Li2 101.5(3) . . ?
N2 Li3 N5 141.5(3) . . ?
N2 Li3 N6 143.3(4) . . ?
N2 Li3 C13 74.6(2) . . ?
N2 Li3 C35 138.4(3) . . ?
N2 Li3 C36 141.4(3) . . ?
N5 Li3 Si1 113.1(2) . . ?
N5 Li3 Li1 115.6(3) . . ?
N5 Li3 Li2 60.57(19) . . ?
N5 Li3 C13 141.4(3) . . ?
N5 Li3 C35 31.86(12) . . ?
N5 Li3 C36 56.51(17) . . ?
N6 Li3 Si1 137.1(3) . . ?
N6 Li3 Li1 103.2(3) . . ?
N6 Li3 Li2 41.81(19) . . ?
N6 Li3 N5 34.68(14) . . ?
N6 Li3 C13 130.3(3) . . ?
N6 Li3 C35 61.8(2) . . ?
N6 Li3 C36 73.6(2) . . ?
C13 Li3 Si1 92.56(19) . . ?
C13 Li3 Li1 102.0(2) . . ?
C13 Li3 Li2 141.5(3) . . ?
C35 Li3 Si1 104.3(2) . . ?
C35 Li3 Li1 139.5(3) . . ?
C35 Li3 Li2 92.3(2) . . ?
C35 Li3 C13 116.4(3) . . ?
C36 Li3 Si1 116.4(2) . . ?
C36 Li3 Li1 170.2(3) . . ?
C36 Li3 Li2 113.6(3) . . ?
C36 Li3 C13 86.8(2) . . ?
C36 Li3 C35 30.81(13) . . ?
C1 N1 N2 117.2(3) . . ?
C1 N1 C14 114.8(3) . . ?
C14 N1 N2 116.1(3) . . ?
Si1 N2 Li1 106.4(2) . . ?
Si1 N2 Li3 105.5(2) . . ?
Li1 N2 Li3 98.0(3) . . ?
N1 N2 Si1 99.90(19) . . ?
N1 N2 Li1 123.5(3) . . ?
N1 N2 Li3 121.8(3) . . ?
C18 N3 N4 115.8(3) . . ?
C18 N3 C31 113.9(3) . . ?
C31 N3 N4 118.7(3) . . ?
Si2 N4 Li1 110.2(2) . . ?
Si2 N4 Li2 113.4(2) . . ?
Li1 N4 Li2 100.4(3) . . ?
N3 N4 Si2 99.32(19) . . ?
N3 N4 Li1 124.1(3) . . ?
N3 N4 Li2 110.0(3) . . ?
N6 N5 Li3 51.5(2) . . ?
C35 N5 Li3 76.4(2) . . ?
C35 N5 N6 115.2(3) . . ?
C35 N5 C48 120.7(3) . . ?
C48 N5 Li3 161.7(3) . . ?
C48 N5 N6 118.0(3) . . ?
Si3 N6 Li2 113.4(2) . . ?
Si3 N6 Li3 119.5(2) . . ?
Li2 N6 Li3 95.1(3) . . ?
N5 N6 Si3 122.3(2) . . ?
N5 N6 Li2 108.2(3) . . ?
N5 N6 Li3 93.8(3) . . ?
C2 C1 N1 122.7(3) . . ?
C2 C1 C6 118.6(3) . . ?
C6 C1 N1 118.6(3) . . ?
C1 C2 Li1 95.2(3) . . ?
C1 C2 H2 119.4 . . ?
C3 C2 Li1 132.4(3) . . ?
C3 C2 C1 121.2(4) . . ?
C3 C2 H2 119.4 . . ?
C2 C3 H3 119.9 . . ?
C4 C3 C2 120.2(4) . . ?
C4 C3 H3 119.9 . . ?
C3 C4 H4 120.5 . . ?
C5 C4 C3 119.0(4) . . ?
C5 C4 H4 120.5 . . ?
C4 C5 H5 118.9 . . ?
C4 C5 C6 122.2(4) . . ?
C6 C5 H5 118.9 . . ?
C1 C6 C7 122.6(3) . . ?
C5 C6 C1 118.7(4) . . ?
C5 C6 C7 118.8(3) . . ?
C6 C7 H7 116.5 . . ?
C8 C7 C6 127.0(3) . . ?
C8 C7 H7 116.5 . . ?
C7 C8 H8 116.1 . . ?
C7 C8 C9 127.9(4) . . ?
C9 C8 H8 116.1 . . ?
C10 C9 C8 119.3(3) . . ?
C10 C9 C14 118.7(3) . . ?
C14 C9 C8 121.9(3) . . ?
C9 C10 H10 119.3 . . ?
C11 C10 C9 121.4(4) . . ?
C11 C10 H10 119.3 . . ?
C10 C11 H11 120.1 . . ?
C10 C11 C12 119.8(4) . . ?
C12 C11 H11 120.1 . . ?
C11 C12 H12 120.1 . . ?
C11 C12 C13 119.8(4) . . ?
C13 C12 H12 120.1 . . ?
C12 C13 Li3 127.3(3) . . ?
C12 C13 H13 119.3 . . ?
C14 C13 Li3 97.0(3) . . ?
C14 C13 C12 121.4(3) . . ?
C14 C13 H13 119.3 . . ?
C9 C14 N1 118.7(3) . . ?
C13 C14 N1 122.5(3) . . ?
C13 C14 C9 118.8(3) . . ?
Si1 C15 H15A 109.5 . . ?
Si1 C15 H15B 109.5 . . ?
Si1 C15 H15C 109.5 . . ?
H15A C15 H15B 109.5 . . ?
H15A C15 H15C 109.5 . . ?
H15B C15 H15C 109.5 . . ?
Si1 C16 H16A 109.5 . . ?
Si1 C16 H16B 109.5 . . ?
Si1 C16 H16C 109.5 . . ?
H16A C16 H16B 109.5 . . ?
H16A C16 H16C 109.5 . . ?
H16B C16 H16C 109.5 . . ?
Si1 C17 H17A 109.5 . . ?
Si1 C17 H17B 109.5 . . ?
Si1 C17 H17C 109.5 . . ?
H17A C17 H17B 109.5 . . ?
H17A C17 H17C 109.5 . . ?
H17B C17 H17C 109.5 . . ?
C19 C18 N3 123.0(3) . . ?
C19 C18 C23 119.1(3) . . ?
C23 C18 N3 117.8(3) . . ?
Li2 C19 H19 53.7 . . ?
C18 C19 Li2 92.2(3) . . ?
C18 C19 H19 119.2 . . ?
C18 C19 C20 121.5(3) . . ?
C20 C19 Li2 122.7(3) . . ?
C20 C19 H19 119.2 . . ?
C19 C20 H20 120.1 . . ?
C21 C20 C19 119.7(4) . . ?
C21 C20 H20 120.1 . . ?
C20 C21 H21 120.2 . . ?
C20 C21 C22 119.6(3) . . ?
C22 C21 H21 120.2 . . ?
C21 C22 H22 119.3 . . ?
C21 C22 C23 121.5(3) . . ?
C23 C22 H22 119.3 . . ?
C18 C23 C24 122.1(3) . . ?
C22 C23 C18 118.3(3) . . ?
C22 C23 C24 119.5(3) . . ?
C23 C24 H24 116.6 . . ?
C25 C24 C23 126.8(3) . . ?
C25 C24 H24 116.6 . . ?
C24 C25 H25 116.2 . . ?
C24 C25 C26 127.6(3) . . ?
C26 C25 H25 116.2 . . ?
C27 C26 C25 119.0(3) . . ?
C27 C26 C31 118.7(3) . . ?
C31 C26 C25 122.4(3) . . ?
C26 C27 H27 119.2 . . ?
C28 C27 C26 121.6(4) . . ?
C28 C27 H27 119.2 . . ?
C27 C28 H28 120.5 . . ?
C27 C28 C29 119.1(4) . . ?
C29 C28 H28 120.5 . . ?
C28 C29 H29 119.8 . . ?
C30 C29 C28 120.5(4) . . ?
C30 C29 H29 119.8 . . ?
C29 C30 H30 119.6 . . ?
C29 C30 C31 120.8(4) . . ?
C31 C30 H30 119.6 . . ?
C26 C31 N3 117.4(3) . . ?
C30 C31 N3 123.3(3) . . ?
C30 C31 C26 119.2(3) . . ?
Si2 C32 H32A 109.5 . . ?
Si2 C32 H32B 109.5 . . ?
Si2 C32 H32C 109.5 . . ?
H32A C32 H32B 109.5 . . ?
H32A C32 H32C 109.5 . . ?
H32B C32 H32C 109.5 . . ?
Si2 C33 H33A 109.5 . . ?
Si2 C33 H33B 109.5 . . ?
Si2 C33 H33C 109.5 . . ?
H33A C33 H33B 109.5 . . ?
H33A C33 H33C 109.5 . . ?
H33B C33 H33C 109.5 . . ?
Si2 C34 H34A 109.5 . . ?
Si2 C34 H34B 109.5 . . ?
Si2 C34 H34C 109.5 . . ?
H34A C34 H34B 109.5 . . ?
H34A C34 H34C 109.5 . . ?
H34B C34 H34C 109.5 . . ?
N5 C35 Li3 71.7(2) . . ?
C36 C35 Li3 72.9(2) . . ?
C36 C35 N5 120.3(3) . . ?
C36 C35 C40 118.0(3) . . ?
C40 C35 Li3 121.4(3) . . ?
C40 C35 N5 121.4(3) . . ?
Li3 C36 H36 71.7 . . ?
C35 C36 Li3 76.3(2) . . ?
C35 C36 H36 118.9 . . ?
C37 C36 Li3 122.6(3) . . ?
C37 C36 C35 122.3(4) . . ?
C37 C36 H36 118.9 . . ?
C36 C37 H37 120.0 . . ?
C38 C37 C36 120.0(4) . . ?
C38 C37 H37 120.0 . . ?
C37 C38 H38 120.8 . . ?
C39 C38 C37 118.4(4) . . ?
C39 C38 H38 120.8 . . ?
C38 C39 H39 118.4 . . ?
C38 C39 C40 123.2(4) . . ?
C40 C39 H39 118.4 . . ?
C35 C40 C41 124.4(3) . . ?
C39 C40 C35 118.2(4) . . ?
C39 C40 C41 117.4(3) . . ?
C40 C41 H41 116.2 . . ?
C42 C41 C40 127.6(4) . . ?
C42 C41 H41 116.2 . . ?
C41 C42 H42 116.2 . . ?
C41 C42 C43 127.5(4) . . ?
C43 C42 H42 116.2 . . ?
C44 C43 C42 116.4(3) . . ?
C44 C43 C48 118.6(3) . . ?
C48 C43 C42 124.9(3) . . ?
C43 C44 H44 118.5 . . ?
C45 C44 C43 123.0(4) . . ?
C45 C44 H44 118.5 . . ?
C44 C45 H45 120.9 . . ?
C44 C45 C46 118.2(4) . . ?
C46 C45 H45 120.9 . . ?
C45 C46 H46 119.8 . . ?
C45 C46 C47 120.4(4) . . ?
C47 C46 H46 119.8 . . ?
C46 C47 H47 118.8 . . ?
C48 C47 C46 122.4(3) . . ?
C48 C47 H47 118.8 . . ?
C43 C48 N5 121.4(3) . . ?
C47 C48 N5 121.1(3) . . ?
C47 C48 C43 117.3(3) . . ?
Si3 C49 H49A 109.5 . . ?
Si3 C49 H49B 109.5 . . ?
Si3 C49 H49C 109.5 . . ?
H49A C49 H49B 109.5 . . ?
H49A C49 H49C 109.5 . . ?
H49B C49 H49C 109.5 . . ?
Si3 C50 H50A 109.5 . . ?
Si3 C50 H50B 109.5 . . ?
Si3 C50 H50C 109.5 . . ?
H50A C50 H50B 109.5 . . ?
H50A C50 H50C 109.5 . . ?
H50B C50 H50C 109.5 . . ?
Si3 C51 H51A 109.5 . . ?
Si3 C51 H51B 109.5 . . ?
Si3 C51 H51C 109.5 . . ?
H51A C51 H51B 109.5 . . ?
H51A C51 H51C 109.5 . . ?
H51B C51 H51C 109.5 . . ?
Li4 Si4 Li6 56.90(16) . . ?
N8 Si4 C66 106.09(14) . . ?
N8 Si4 C67 113.44(15) . . ?
N8 Si4 C68 113.14(15) . . ?
C66 Si4 Li4 82.24(16) . . ?
C66 Si4 Li6 82.36(16) . . ?
C66 Si4 C67 107.57(16) . . ?
C66 Si4 C68 107.91(17) . . ?
C67 Si4 Li4 151.87(17) . . ?
C67 Si4 Li6 97.47(17) . . ?
C67 Si4 C68 108.39(16) . . ?
C68 Si4 Li4 92.68(17) . . ?
C68 Si4 Li6 147.02(17) . . ?
N10 Si5 C83 114.88(15) . . ?
N10 Si5 C84 104.86(15) . . ?
N10 Si5 C85 114.42(15) . . ?
C83 Si5 Li5 149.90(16) . . ?
C83 Si5 C85 104.96(17) . . ?
C84 Si5 Li5 84.37(16) . . ?
C84 Si5 C83 108.30(16) . . ?
C84 Si5 C85 109.28(16) . . ?
C85 Si5 Li5 95.79(16) . . ?
N12 Si6 C100 110.17(15) . . ?
N12 Si6 C101 115.08(15) . . ?
N12 Si6 C102 113.76(15) . . ?
C100 Si6 C101 102.82(17) . . ?
C102 Si6 C100 108.55(16) . . ?
C102 Si6 C101 105.72(17) . . ?
Li5 Li4 Si4 108.5(2) . . ?
Li6 Li4 Si4 63.04(16) . . ?
Li6 Li4 Li5 59.4(2) . . ?
N8 Li4 Si4 33.42(13) . . ?
N8 Li4 Li5 100.7(3) . . ?
N8 Li4 Li6 41.92(18) . . ?
N8 Li4 N11 135.1(3) . . ?
N8 Li4 N12 143.8(3) . . ?
N8 Li4 C64 75.9(2) . . ?
N8 Li4 C86 133.0(3) . . ?
N8 Li4 C87 139.8(3) . . ?
N11 Li4 Si4 110.1(2) . . ?
N11 Li4 Li5 59.55(18) . . ?
N11 Li4 Li6 110.0(2) . . ?
N11 Li4 C64 147.4(3) . . ?
N11 Li4 C86 31.10(11) . . ?
N11 Li4 C87 55.84(16) . . ?
N12 Li4 Si4 138.6(3) . . ?
N12 Li4 Li5 43.26(18) . . ?
N12 Li4 Li6 102.5(3) . . ?
N12 Li4 N11 34.82(13) . . ?
N12 Li4 C64 128.8(3) . . ?
N12 Li4 C86 60.12(18) . . ?
N12 Li4 C87 71.3(2) . . ?
C64 Li4 Si4 92.61(18) . . ?
C64 Li4 Li5 135.7(3) . . ?
C64 Li4 Li6 101.0(2) . . ?
C64 Li4 C86 124.5(2) . . ?
C86 Li4 Si4 99.8(2) . . ?
C86 Li4 Li5 90.6(2) . . ?
C86 Li4 Li6 132.8(3) . . ?
C87 Li4 Si4 110.7(2) . . ?
C87 Li4 Li5 112.1(2) . . ?
C87 Li4 Li6 163.0(3) . . ?
C87 Li4 C64 94.9(2) . . ?
C87 Li4 C86 30.41(12) . . ?
Li4 Li5 Si5 93.88(19) . . ?
Li6 Li5 Si5 64.15(16) . . ?
Li6 Li5 Li4 59.4(2) . . ?
N10 Li5 Si5 30.02(12) . . ?
N10 Li5 Li4 94.2(2) . . ?
N10 Li5 Li6 43.09(18) . . ?
N10 Li5 N12 129.5(3) . . ?
N10 Li5 C75 89.3(2) . . ?
N12 Li5 Si5 112.3(2) . . ?
N12 Li5 Li4 42.84(17) . . ?
N12 Li5 Li6 102.2(3) . . ?
N12 Li5 C75 135.1(3) . . ?
C75 Li5 Si5 112.2(2) . . ?
C75 Li5 Li4 128.3(3) . . ?
C75 Li5 Li6 92.1(2) . . ?
Li4 Li6 Si4 60.06(17) . . ?
Li5 Li6 Si4 107.6(2) . . ?
Li5 Li6 Li4 61.2(2) . . ?
N8 Li6 Si4 30.89(12) . . ?
N8 Li6 Li4 42.87(19) . . ?
N8 Li6 Li5 103.4(3) . . ?
N8 Li6 N10 136.4(4) . . ?
N8 Li6 C53 74.7(2) . . ?
N8 Li6 C82 159.0(3) . . ?
N10 Li6 Si4 150.5(3) . . ?
N10 Li6 Li4 95.6(3) . . ?
N10 Li6 Li5 42.95(18) . . ?
N10 Li6 C53 114.5(3) . . ?
N10 Li6 C82 61.37(19) . . ?
C53 Li6 Si4 89.28(18) . . ?
C53 Li6 Li4 104.5(2) . . ?
C53 Li6 Li5 143.6(3) . . ?
C82 Li6 Si4 128.2(2) . . ?
C82 Li6 Li4 143.5(3) . . ?
C82 Li6 Li5 84.3(2) . . ?
C82 Li6 C53 110.7(2) . . ?
C52 N7 N8 117.9(2) . . ?
C52 N7 C65 115.0(3) . . ?
C65 N7 N8 117.0(2) . . ?
Si4 N8 Li4 107.6(2) . . ?
Si4 N8 Li6 113.9(2) . . ?
Li6 N8 Li4 95.2(3) . . ?
N7 N8 Si4 98.22(17) . . ?
N7 N8 Li4 119.9(3) . . ?
N7 N8 Li6 122.2(3) . . ?
C69 N9 N10 113.9(2) . . ?
C82 N9 N10 109.2(2) . . ?
C82 N9 C69 114.2(3) . . ?
Si5 N10 Li5 114.8(2) . . ?
Si5 N10 Li6 119.4(2) . . ?
Li5 N10 Li6 94.0(3) . . ?
N9 N10 Si5 105.08(19) . . ?
N9 N10 Li5 118.5(3) . . ?
N9 N10 Li6 105.3(3) . . ?
N12 N11 Li4 51.95(19) . . ?
C86 N11 Li4 80.3(2) . . ?
C86 N11 N12 115.8(2) . . ?
C86 N11 C99 126.7(3) . . ?
C99 N11 Li4 146.4(2) . . ?
C99 N11 N12 115.6(2) . . ?
Si6 N12 Li4 125.8(2) . . ?
Si6 N12 Li5 118.4(2) . . ?
Li4 N12 Li5 93.9(3) . . ?
N11 N12 Si6 117.1(2) . . ?
N11 N12 Li4 93.2(2) . . ?
N11 N12 Li5 103.2(2) . . ?
C53 C52 N7 122.4(3) . . ?
C53 C52 C57 119.1(3) . . ?
C57 C52 N7 118.5(3) . . ?
C52 C53 Li6 96.6(2) . . ?
C52 C53 H53 119.5 . . ?
C54 C53 Li6 134.0(3) . . ?
C54 C53 C52 121.0(3) . . ?
C54 C53 H53 119.5 . . ?
C53 C54 H54 120.0 . . ?
C53 C54 C55 120.0(3) . . ?
C55 C54 H54 120.0 . . ?
C54 C55 H55 120.5 . . ?
C56 C55 C54 119.0(3) . . ?
C56 C55 H55 120.5 . . ?
C55 C56 H56 118.9 . . ?
C55 C56 C57 122.3(3) . . ?
C57 C56 H56 118.9 . . ?
C52 C57 C58 122.0(3) . . ?
C56 C57 C52 118.6(3) . . ?
C56 C57 C58 119.5(3) . . ?
C57 C58 H58 116.3 . . ?
C59 C58 C57 127.3(3) . . ?
C59 C58 H58 116.3 . . ?
C58 C59 H59 116.5 . . ?
C58 C59 C60 127.1(3) . . ?
C60 C59 H59 116.5 . . ?
C61 C60 C59 119.7(3) . . ?
C61 C60 C65 118.4(3) . . ?
C65 C60 C59 121.8(3) . . ?
C60 C61 H61 118.8 . . ?
C62 C61 C60 122.5(3) . . ?
C62 C61 H61 118.8 . . ?
C61 C62 H62 120.5 . . ?
C61 C62 C63 118.9(3) . . ?
C63 C62 H62 120.5 . . ?
C62 C63 H63 120.0 . . ?
C64 C63 C62 120.0(3) . . ?
C64 C63 H63 120.0 . . ?
C63 C64 Li4 127.5(3) . . ?
C63 C64 H64 119.5 . . ?
C63 C64 C65 121.0(3) . . ?
C65 C64 Li4 96.1(2) . . ?
C65 C64 H64 119.5 . . ?
C60 C65 N7 119.0(3) . . ?
C60 C65 C64 119.1(3) . . ?
C64 C65 N7 121.8(3) . . ?
Si4 C66 H66A 109.5 . . ?
Si4 C66 H66B 109.5 . . ?
Si4 C66 H66C 109.5 . . ?
H66A C66 H66B 109.5 . . ?
H66A C66 H66C 109.5 . . ?
H66B C66 H66C 109.5 . . ?
Si4 C67 H67A 109.5 . . ?
Si4 C67 H67B 109.5 . . ?
Si4 C67 H67C 109.5 . . ?
H67A C67 H67B 109.5 . . ?
H67A C67 H67C 109.5 . . ?
H67B C67 H67C 109.5 . . ?
Si4 C68 H68A 109.5 . . ?
Si4 C68 H68B 109.5 . . ?
Si4 C68 H68C 109.5 . . ?
H68A C68 H68B 109.5 . . ?
H68A C68 H68C 109.5 . . ?
H68B C68 H68C 109.5 . . ?
C70 C69 N9 116.5(3) . . ?
C70 C69 C74 120.0(3) . . ?
C74 C69 N9 123.5(3) . . ?
C69 C70 H70 119.6 . . ?
C69 C70 C71 120.8(4) . . ?
C71 C70 H70 119.6 . . ?
C70 C71 H71 120.2 . . ?
C72 C71 C70 119.5(3) . . ?
C72 C71 H71 120.2 . . ?
C71 C72 H72 119.8 . . ?
C73 C72 C71 120.4(3) . . ?
C73 C72 H72 119.8 . . ?
C72 C73 H73 119.5 . . ?
C72 C73 C74 121.0(4) . . ?
C74 C73 H73 119.5 . . ?
C69 C74 C73 117.7(3) . . ?
C69 C74 C75 123.3(3) . . ?
C73 C74 C75 118.7(3) . . ?
Li5 C75 H75 90.5 . . ?
C74 C75 Li5 86.1(2) . . ?
C74 C75 H75 116.6 . . ?
C76 C75 Li5 93.4(3) . . ?
C76 C75 C74 126.9(3) . . ?
C76 C75 H75 116.6 . . ?
C75 C76 H76 115.4 . . ?
C75 C76 C77 129.1(3) . . ?
C77 C76 H76 115.4 . . ?
C78 C77 C76 118.7(3) . . ?
C78 C77 C82 117.6(3) . . ?
C82 C77 C76 123.7(3) . . ?
C77 C78 H78 119.0 . . ?
C79 C78 C77 122.0(3) . . ?
C79 C78 H78 119.0 . . ?
C78 C79 H79 120.2 . . ?
C78 C79 C80 119.6(3) . . ?
C80 C79 H79 120.2 . . ?
C79 C80 H80 120.3 . . ?
C81 C80 C79 119.4(3) . . ?
C81 C80 H80 120.3 . . ?
C80 C81 H81 119.2 . . ?
C80 C81 C82 121.7(3) . . ?
C82 C81 H81 119.2 . . ?
N9 C82 Li6 83.2(2) . . ?
C77 C82 Li6 83.8(2) . . ?
C77 C82 N9 123.3(3) . . ?
C81 C82 Li6 100.6(3) . . ?
C81 C82 N9 116.9(3) . . ?
C81 C82 C77 119.7(3) . . ?
Si5 C83 H83A 109.5 . . ?
Si5 C83 H83B 109.5 . . ?
Si5 C83 H83C 109.5 . . ?
H83A C83 H83B 109.5 . . ?
H83A C83 H83C 109.5 . . ?
H83B C83 H83C 109.5 . . ?
Si5 C84 H84A 109.5 . . ?
Si5 C84 H84B 109.5 . . ?
Si5 C84 H84C 109.5 . . ?
H84A C84 H84B 109.5 . . ?
H84A C84 H84C 109.5 . . ?
H84B C84 H84C 109.5 . . ?
Si5 C85 H85A 109.5 . . ?
Si5 C85 H85B 109.5 . . ?
Si5 C85 H85C 109.5 . . ?
H85A C85 H85B 109.5 . . ?
H85A C85 H85C 109.5 . . ?
H85B C85 H85C 109.5 . . ?
N11 C86 Li4 68.6(2) . . ?
N11 C86 C91 125.1(3) . . ?
C87 C86 Li4 71.0(2) . . ?
C87 C86 N11 118.5(3) . . ?
C87 C86 C91 116.2(3) . . ?
C91 C86 Li4 128.1(2) . . ?
Li4 C87 H87 64.4 . . ?
C86 C87 Li4 78.6(2) . . ?
C86 C87 H87 118.5 . . ?
C88 C87 Li4 127.6(3) . . ?
C88 C87 C86 123.1(3) . . ?
C88 C87 H87 118.5 . . ?
C87 C88 H88 119.8 . . ?
C89 C88 C87 120.3(4) . . ?
C89 C88 H88 119.8 . . ?
C88 C89 H89 121.1 . . ?
C88 C89 C90 117.8(3) . . ?
C90 C89 H89 121.1 . . ?
C89 C90 H90 118.1 . . ?
C89 C90 C91 123.9(3) . . ?
C91 C90 H90 118.1 . . ?
C86 C91 C92 125.7(3) . . ?
C90 C91 C86 118.5(3) . . ?
C90 C91 C92 115.7(3) . . ?
C91 C92 H92 115.3 . . ?
C93 C92 C91 129.4(3) . . ?
C93 C92 H92 115.3 . . ?
C92 C93 H93 115.4 . . ?
C92 C93 C94 129.2(3) . . ?
C94 C93 H93 115.4 . . ?
C95 C94 C93 115.4(3) . . ?
C95 C94 C99 118.5(3) . . ?
C99 C94 C93 126.1(3) . . ?
C94 C95 H95 118.0 . . ?
C96 C95 C94 123.9(3) . . ?
C96 C95 H95 118.0 . . ?
C95 C96 H96 121.3 . . ?
C97 C96 C95 117.5(3) . . ?
C97 C96 H96 121.3 . . ?
C96 C97 H97 119.7 . . ?
C96 C97 C98 120.6(3) . . ?
C98 C97 H97 119.7 . . ?
C97 C98 H98 118.8 . . ?
C97 C98 C99 122.3(3) . . ?
C99 C98 H98 118.8 . . ?
C94 C99 N11 124.4(3) . . ?
C98 C99 N11 118.3(3) . . ?
C98 C99 C94 117.2(3) . . ?
Si6 C100 H10A 109.5 . . ?
Si6 C100 H10B 109.5 . . ?
Si6 C100 H10C 109.5 . . ?
H10A C100 H10B 109.5 . . ?
H10A C100 H10C 109.5 . . ?
H10B C100 H10C 109.5 . . ?
Si6 C101 H10D 109.5 . . ?
Si6 C101 H10E 109.5 . . ?
Si6 C101 H10F 109.5 . . ?
H10D C101 H10E 109.5 . . ?
H10D C101 H10F 109.5 . . ?
H10E C101 H10F 109.5 . . ?
Si6 C102 H10G 109.5 . . ?
Si6 C102 H10H 109.5 . . ?
Si6 C102 H10I 109.5 . . ?
H10G C102 H10H 109.5 . . ?
H10G C102 H10I 109.5 . . ?
H10H C102 H10I 109.5 . . ?

loop_
_geom_bond_atom_site_label_1
_geom_bond_atom_site_label_2
_geom_bond_distance
_geom_bond_site_symmetry_2
_geom_bond_publ_flag
Si1 Li1 2.940(7) . ?
Si1 Li3 2.969(6) . ?
Si1 N2 1.736(3) . ?
Si1 C15 1.873(4) . ?
Si1 C16 1.866(4) . ?
Si1 C17 1.877(4) . ?
Si2 Li1 3.031(6) . ?
Si2 Li2 3.115(6) . ?
Si2 N4 1.736(3) . ?
Si2 C32 1.884(4) . ?
Si2 C33 1.870(4) . ?
Si2 C34 1.875(4) . ?
Si3 Li2 3.105(6) . ?
Si3 N6 1.740(3) . ?
Si3 C49 1.890(4) . ?
Si3 C50 1.882(4) . ?
Si3 C51 1.873(4) . ?
Li1 Li2 3.031(9) . ?
Li1 Li3 2.960(9) . ?
Li1 N2 1.933(7) . ?
Li1 N4 1.957(7) . ?
Li1 C2 2.775(7) . ?
Li2 Li3 2.946(9) . ?
Li2 N4 1.987(7) . ?
Li2 N6 1.972(7) . ?
Li2 C19 2.429(7) . ?
Li3 N2 1.989(7) . ?
Li3 N5 2.576(7) . ?
Li3 N6 2.022(7) . ?
Li3 C13 2.708(7) . ?
Li3 C35 2.637(7) . ?
Li3 C36 2.594(7) . ?
N1 N2 1.479(4) . ?
N1 C1 1.421(4) . ?
N1 C14 1.427(4) . ?
N3 N4 1.482(4) . ?
N3 C18 1.419(4) . ?
N3 C31 1.425(4) . ?
N5 N6 1.469(4) . ?
N5 C35 1.432(4) . ?
N5 C48 1.434(4) . ?
C1 C2 1.397(5) . ?
C1 C6 1.413(5) . ?
C2 H2 0.9500 . ?
C2 C3 1.386(6) . ?
C3 H3 0.9500 . ?
C3 C4 1.385(6) . ?
C4 H4 0.9500 . ?
C4 C5 1.379(6) . ?
C5 H5 0.9500 . ?
C5 C6 1.393(6) . ?
C6 C7 1.464(5) . ?
C7 H7 0.9500 . ?
C7 C8 1.334(6) . ?
C8 H8 0.9500 . ?
C8 C9 1.463(5) . ?
C9 C10 1.398(5) . ?
C9 C14 1.410(5) . ?
C10 H10 0.9500 . ?
C10 C11 1.375(6) . ?
C11 H11 0.9500 . ?
C11 C12 1.378(6) . ?
C12 H12 0.9500 . ?
C12 C13 1.388(5) . ?
C13 H13 0.9500 . ?
C13 C14 1.384(5) . ?
C15 H15A 0.9800 . ?
C15 H15B 0.9800 . ?
C15 H15C 0.9800 . ?
C16 H16A 0.9800 . ?
C16 H16B 0.9800 . ?
C16 H16C 0.9800 . ?
C17 H17A 0.9800 . ?
C17 H17B 0.9800 . ?
C17 H17C 0.9800 . ?
C18 C19 1.386(5) . ?
C18 C23 1.407(5) . ?
C19 H19 0.9500 . ?
C19 C20 1.387(5) . ?
C20 H20 0.9500 . ?
C20 C21 1.375(5) . ?
C21 H21 0.9500 . ?
C21 C22 1.389(5) . ?
C22 H22 0.9500 . ?
C22 C23 1.398(5) . ?
C23 C24 1.463(5) . ?
C24 H24 0.9500 . ?
C24 C25 1.338(5) . ?
C25 H25 0.9500 . ?
C25 C26 1.466(5) . ?
C26 C27 1.396(5) . ?
C26 C31 1.403(5) . ?
C27 H27 0.9500 . ?
C27 C28 1.378(6) . ?
C28 H28 0.9500 . ?
C28 C29 1.388(6) . ?
C29 H29 0.9500 . ?
C29 C30 1.375(5) . ?
C30 H30 0.9500 . ?
C30 C31 1.396(5) . ?
C32 H32A 0.9800 . ?
C32 H32B 0.9800 . ?
C32 H32C 0.9800 . ?
C33 H33A 0.9800 . ?
C33 H33B 0.9800 . ?
C33 H33C 0.9800 . ?
C34 H34A 0.9800 . ?
C34 H34B 0.9800 . ?
C34 H34C 0.9800 . ?
C35 C36 1.390(5) . ?
C35 C40 1.422(5) . ?
C36 H36 0.9500 . ?
C36 C37 1.390(5) . ?
C37 H37 0.9500 . ?
C37 C38 1.384(5) . ?
C38 H38 0.9500 . ?
C38 C39 1.379(6) . ?
C39 H39 0.9500 . ?
C39 C40 1.397(5) . ?
C40 C41 1.460(5) . ?
C41 H41 0.9500 . ?
C41 C42 1.324(6) . ?
C42 H42 0.9500 . ?
C42 C43 1.453(5) . ?
C43 C44 1.403(5) . ?
C43 C48 1.416(5) . ?
C44 H44 0.9500 . ?
C44 C45 1.371(6) . ?
C45 H45 0.9500 . ?
C45 C46 1.375(6) . ?
C46 H46 0.9500 . ?
C46 C47 1.389(5) . ?
C47 H47 0.9500 . ?
C47 C48 1.388(5) . ?
C49 H49A 0.9800 . ?
C49 H49B 0.9800 . ?
C49 H49C 0.9800 . ?
C50 H50A 0.9800 . ?
C50 H50B 0.9800 . ?
C50 H50C 0.9800 . ?
C51 H51A 0.9800 . ?
C51 H51B 0.9800 . ?
C51 H51C 0.9800 . ?
Si4 Li4 3.015(6) . ?
Si4 Li6 3.102(6) . ?
Si4 N8 1.742(3) . ?
Si4 C66 1.872(4) . ?
Si4 C67 1.872(3) . ?
Si4 C68 1.874(4) . ?
Si5 Li5 3.133(6) . ?
Si5 N10 1.726(3) . ?
Si5 C83 1.877(4) . ?
Si5 C84 1.868(3) . ?
Si5 C85 1.882(3) . ?
Si6 N12 1.763(3) . ?
Si6 C100 1.885(4) . ?
Si6 C101 1.886(4) . ?
Si6 C102 1.868(4) . ?
Li4 Li5 2.967(8) . ?
Li4 Li6 2.915(9) . ?
Li4 N8 1.992(6) . ?
Li4 N11 2.564(6) . ?
Li4 N12 2.022(6) . ?
Li4 C64 2.686(7) . ?
Li4 C86 2.714(7) . ?
Li4 C87 2.618(7) . ?
Li5 Li6 2.913(8) . ?
Li5 N10 1.990(6) . ?
Li5 N12 2.038(7) . ?
Li5 C75 2.627(7) . ?
Li6 N8 1.956(7) . ?
Li6 N10 1.995(6) . ?
Li6 C53 2.770(7) . ?
Li6 C82 2.583(7) . ?
N7 N8 1.482(4) . ?
N7 C52 1.419(4) . ?
N7 C65 1.421(4) . ?
N9 N10 1.505(4) . ?
N9 C69 1.436(4) . ?
N9 C82 1.428(4) . ?
N11 N12 1.466(4) . ?
N11 C86 1.422(4) . ?
N11 C99 1.423(4) . ?
C52 C53 1.394(5) . ?
C52 C57 1.411(5) . ?
C53 H53 0.9500 . ?
C53 C54 1.387(5) . ?
C54 H54 0.9500 . ?
C54 C55 1.393(5) . ?
C55 H55 0.9500 . ?
C55 C56 1.375(5) . ?
C56 H56 0.9500 . ?
C56 C57 1.394(5) . ?
C57 C58 1.471(5) . ?
C58 H58 0.9500 . ?
C58 C59 1.323(5) . ?
C59 H59 0.9500 . ?
C59 C60 1.462(5) . ?
C60 C61 1.394(5) . ?
C60 C65 1.404(5) . ?
C61 H61 0.9500 . ?
C61 C62 1.382(5) . ?
C62 H62 0.9500 . ?
C62 C63 1.391(5) . ?
C63 H63 0.9500 . ?
C63 C64 1.386(5) . ?
C64 H64 0.9500 . ?
C64 C65 1.405(5) . ?
C66 H66A 0.9800 . ?
C66 H66B 0.9800 . ?
C66 H66C 0.9800 . ?
C67 H67A 0.9800 . ?
C67 H67B 0.9800 . ?
C67 H67C 0.9800 . ?
C68 H68A 0.9800 . ?
C68 H68B 0.9800 . ?
C68 H68C 0.9800 . ?
C69 C70 1.386(5) . ?
C69 C74 1.403(5) . ?
C70 H70 0.9500 . ?
C70 C71 1.390(5) . ?
C71 H71 0.9500 . ?
C71 C72 1.378(6) . ?
C72 H72 0.9500 . ?
C72 C73 1.373(5) . ?
C73 H73 0.9500 . ?
C73 C74 1.415(5) . ?
C74 C75 1.458(5) . ?
C75 H75 0.9500 . ?
C75 C76 1.344(5) . ?
C76 H76 0.9500 . ?
C76 C77 1.456(5) . ?
C77 C78 1.403(5) . ?
C77 C82 1.418(5) . ?
C78 H78 0.9500 . ?
C78 C79 1.386(5) . ?
C79 H79 0.9500 . ?
C79 C80 1.390(5) . ?
C80 H80 0.9500 . ?
C80 C81 1.385(5) . ?
C81 H81 0.9500 . ?
C81 C82 1.386(5) . ?
C83 H83A 0.9800 . ?
C83 H83B 0.9800 . ?
C83 H83C 0.9800 . ?
C84 H84A 0.9800 . ?
C84 H84B 0.9800 . ?
C84 H84C 0.9800 . ?
C85 H85A 0.9800 . ?
C85 H85B 0.9800 . ?
C85 H85C 0.9800 . ?
C86 C87 1.401(5) . ?
C86 C91 1.429(5) . ?
C87 H87 0.9500 . ?
C87 C88 1.393(5) . ?
C88 H88 0.9500 . ?
C88 C89 1.365(5) . ?
C89 H89 0.9500 . ?
C89 C90 1.385(6) . ?
C90 H90 0.9500 . ?
C90 C91 1.390(5) . ?
C91 C92 1.452(5) . ?
C92 H92 0.9500 . ?
C92 C93 1.327(5) . ?
C93 H93 0.9500 . ?
C93 C94 1.457(5) . ?
C94 C95 1.399(5) . ?
C94 C99 1.417(5) . ?
C95 H95 0.9500 . ?
C95 C96 1.380(5) . ?
C96 H96 0.9500 . ?
C96 C97 1.375(5) . ?
C97 H97 0.9500 . ?
C97 C98 1.398(5) . ?
C98 H98 0.9500 . ?
C98 C99 1.400(5) . ?
C100 H10A 0.9800 . ?
C100 H10B 0.9800 . ?
C100 H10C 0.9800 . ?
C101 H10D 0.9800 . ?
C101 H10E 0.9800 . ?
C101 H10F 0.9800 . ?
C102 H10G 0.9800 . ?
C102 H10H 0.9800 . ?
C102 H10I 0.9800 . ?

loop_
_geom_torsion_atom_site_label_1
_geom_torsion_atom_site_label_2
_geom_torsion_atom_site_label_3
_geom_torsion_atom_site_label_4
_geom_torsion
_geom_torsion_site_symmetry_1
_geom_torsion_site_symmetry_2
_geom_torsion_site_symmetry_3
_geom_torsion_site_symmetry_4
_geom_torsion_publ_flag
Li1 Si1 N2 Li3 -103.4(3) . . . . ?
Li1 Si1 N2 N1 129.4(3) . . . . ?
Li1 Si2 N4 Li2 -111.6(4) . . . . ?
Li1 Si2 N4 N3 131.7(3) . . . . ?
Li1 C2 C3 C4 134.1(4) . . . . ?
Li2 Si2 N4 Li1 111.6(4) . . . . ?
Li2 Si2 N4 N3 -116.7(3) . . . . ?
Li2 Si3 N6 Li3 -110.9(4) . . . . ?
Li2 Si3 N6 N5 132.6(4) . . . . ?
Li2 C19 C20 C21 -117.2(4) . . . . ?
Li3 Si1 N2 Li1 103.4(3) . . . . ?
Li3 Si1 N2 N1 -127.2(3) . . . . ?
Li3 N5 N6 Si3 128.8(3) . . . . ?
Li3 N5 N6 Li2 -96.6(3) . . . . ?
Li3 N5 C35 C36 -56.5(3) . . . . ?
Li3 N5 C35 C40 116.1(3) . . . . ?
Li3 N5 C48 C43 -103.9(8) . . . . ?
Li3 N5 C48 C47 71.3(9) . . . . ?
Li3 C13 C14 N1 -30.6(4) . . . . ?
Li3 C13 C14 C9 145.7(3) . . . . ?
Li3 C35 C36 C37 120.2(4) . . . . ?
Li3 C35 C40 C39 -89.8(4) . . . . ?
Li3 C35 C40 C41 89.2(4) . . . . ?
Li3 C36 C37 C38 93.7(4) . . . . ?
N1 C1 C2 Li1 28.2(4) . . . . ?
N1 C1 C2 C3 176.1(4) . . . . ?
N1 C1 C6 C5 -175.2(3) . . . . ?
N1 C1 C6 C7 5.3(5) . . . . ?
N2 N1 C1 C2 -29.3(5) . . . . ?
N2 N1 C1 C6 148.4(3) . . . . ?
N2 N1 C14 C9 -145.4(3) . . . . ?
N2 N1 C14 C13 30.9(5) . . . . ?
N3 C18 C19 Li2 -43.1(4) . . . . ?
N3 C18 C19 C20 -174.2(3) . . . . ?
N3 C18 C23 C22 173.1(3) . . . . ?
N3 C18 C23 C24 -8.8(5) . . . . ?
N4 N3 C18 C19 36.6(4) . . . . ?
N4 N3 C18 C23 -142.1(3) . . . . ?
N4 N3 C31 C26 144.3(3) . . . . ?
N4 N3 C31 C30 -32.7(5) . . . . ?
N5 C35 C36 Li3 55.9(3) . . . . ?
N5 C35 C36 C37 176.1(3) . . . . ?
N5 C35 C40 C39 -176.4(3) . . . . ?
N5 C35 C40 C41 2.6(5) . . . . ?
N6 N5 C35 Li3 34.8(3) . . . . ?
N6 N5 C35 C36 -21.7(4) . . . . ?
N6 N5 C35 C40 151.0(3) . . . . ?
N6 N5 C48 C43 -154.4(3) . . . . ?
N6 N5 C48 C47 20.9(5) . . . . ?
C1 N1 N2 Si1 -110.7(3) . . . . ?
C1 N1 N2 Li1 6.6(4) . . . . ?
C1 N1 N2 Li3 133.9(3) . . . . ?
C1 N1 C14 C9 72.7(4) . . . . ?
C1 N1 C14 C13 -111.0(4) . . . . ?
C1 C2 C3 C4 -0.1(6) . . . . ?
C1 C6 C7 C8 31.1(6) . . . . ?
C2 C1 C6 C5 2.6(5) . . . . ?
C2 C1 C6 C7 -176.9(3) . . . . ?
C2 C3 C4 C5 0.8(7) . . . . ?
C3 C4 C5 C6 0.3(7) . . . . ?
C4 C5 C6 C1 -2.0(6) . . . . ?
C4 C5 C6 C7 177.5(4) . . . . ?
C5 C6 C7 C8 -148.4(4) . . . . ?
C6 C1 C2 Li1 -149.5(3) . . . . ?
C6 C1 C2 C3 -1.6(6) . . . . ?
C6 C7 C8 C9 0.7(7) . . . . ?
C7 C8 C9 C10 149.4(4) . . . . ?
C7 C8 C9 C14 -29.9(6) . . . . ?
C8 C9 C10 C11 -176.2(4) . . . . ?
C8 C9 C14 N1 -9.2(5) . . . . ?
C8 C9 C14 C13 174.4(3) . . . . ?
C9 C10 C11 C12 0.2(6) . . . . ?
C10 C9 C14 N1 171.5(3) . . . . ?
C10 C9 C14 C13 -5.0(5) . . . . ?
C10 C11 C12 C13 -1.6(6) . . . . ?
C11 C12 C13 Li3 -130.3(4) . . . . ?
C11 C12 C13 C14 -0.3(6) . . . . ?
C12 C13 C14 N1 -172.7(3) . . . . ?
C12 C13 C14 C9 3.6(5) . . . . ?
C14 N1 N2 Si1 108.3(3) . . . . ?
C14 N1 N2 Li1 -134.3(3) . . . . ?
C14 N1 N2 Li3 -7.0(4) . . . . ?
C14 N1 C1 C2 112.1(4) . . . . ?
C14 N1 C1 C6 -70.2(4) . . . . ?
C14 C9 C10 C11 3.2(6) . . . . ?
C15 Si1 N2 Li1 -66.6(3) . . . . ?
C15 Si1 N2 Li3 -170.1(2) . . . . ?
C15 Si1 N2 N1 62.8(2) . . . . ?
C16 Si1 N2 Li1 170.9(3) . . . . ?
C16 Si1 N2 Li3 67.5(3) . . . . ?
C16 Si1 N2 N1 -59.7(2) . . . . ?
C17 Si1 N2 Li1 50.9(3) . . . . ?
C17 Si1 N2 Li3 -52.5(3) . . . . ?
C17 Si1 N2 N1 -179.6(2) . . . . ?
C18 N3 N4 Si2 119.7(2) . . . . ?
C18 N3 N4 Li1 -118.1(4) . . . . ?
C18 N3 N4 Li2 0.5(4) . . . . ?
C18 N3 C31 C26 -73.8(4) . . . . ?
C18 N3 C31 C30 109.1(4) . . . . ?
C18 C19 C20 C21 -0.6(5) . . . . ?
C18 C23 C24 C25 -30.4(6) . . . . ?
C19 C18 C23 C22 -5.7(5) . . . . ?
C19 C18 C23 C24 172.4(3) . . . . ?
C19 C20 C21 C22 -2.0(6) . . . . ?
C20 C21 C22 C23 0.7(6) . . . . ?
C21 C22 C23 C18 3.2(5) . . . . ?
C21 C22 C23 C24 -174.9(3) . . . . ?
C22 C23 C24 C25 147.6(4) . . . . ?
C23 C18 C19 Li2 135.6(3) . . . . ?
C23 C18 C19 C20 4.5(5) . . . . ?
C23 C24 C25 C26 0.4(6) . . . . ?
C24 C25 C26 C27 -149.2(4) . . . . ?
C24 C25 C26 C31 30.5(6) . . . . ?
C25 C26 C27 C28 176.0(4) . . . . ?
C25 C26 C31 N3 7.7(5) . . . . ?
C25 C26 C31 C30 -175.2(3) . . . . ?
C26 C27 C28 C29 0.4(6) . . . . ?
C27 C26 C31 N3 -172.7(3) . . . . ?
C27 C26 C31 C30 4.5(5) . . . . ?
C27 C28 C29 C30 2.2(7) . . . . ?
C28 C29 C30 C31 -1.4(6) . . . . ?
C29 C30 C31 N3 174.9(4) . . . . ?
C29 C30 C31 C26 -2.0(6) . . . . ?
C31 N3 N4 Si2 -99.2(3) . . . . ?
C31 N3 N4 Li1 23.0(4) . . . . ?
C31 N3 N4 Li2 141.6(3) . . . . ?
C31 N3 C18 C19 -106.4(4) . . . . ?
C31 N3 C18 C23 74.9(4) . . . . ?
C31 C26 C27 C28 -3.7(6) . . . . ?
C32 Si2 N4 Li1 52.1(3) . . . . ?
C32 Si2 N4 Li2 -59.5(3) . . . . ?
C32 Si2 N4 N3 -176.2(2) . . . . ?
C33 Si2 N4 Li1 172.3(3) . . . . ?
C33 Si2 N4 Li2 60.7(3) . . . . ?
C33 Si2 N4 N3 -56.0(2) . . . . ?
C34 Si2 N4 Li1 -66.0(3) . . . . ?
C34 Si2 N4 Li2 -177.6(3) . . . . ?
C34 Si2 N4 N3 65.7(2) . . . . ?
C35 N5 N6 Si3 83.6(3) . . . . ?
C35 N5 N6 Li2 -141.8(3) . . . . ?
C35 N5 N6 Li3 -45.2(3) . . . . ?
C35 N5 C48 C43 54.3(5) . . . . ?
C35 N5 C48 C47 -130.4(4) . . . . ?
C35 C36 C37 C38 -0.4(6) . . . . ?
C35 C40 C41 C42 29.9(6) . . . . ?
C36 C35 C40 C39 -3.6(5) . . . . ?
C36 C35 C40 C41 175.4(3) . . . . ?
C36 C37 C38 C39 -2.1(6) . . . . ?
C37 C38 C39 C40 1.6(6) . . . . ?
C38 C39 C40 C35 1.2(6) . . . . ?
C38 C39 C40 C41 -177.8(4) . . . . ?
C39 C40 C41 C42 -151.2(4) . . . . ?
C40 C35 C36 Li3 -117.0(3) . . . . ?
C40 C35 C36 C37 3.2(5) . . . . ?
C40 C41 C42 C43 -0.7(7) . . . . ?
C41 C42 C43 C44 152.6(4) . . . . ?
C41 C42 C43 C48 -31.3(6) . . . . ?
C42 C43 C44 C45 176.9(4) . . . . ?
C42 C43 C48 N5 1.9(5) . . . . ?
C42 C43 C48 C47 -173.5(4) . . . . ?
C43 C44 C45 C46 -3.3(6) . . . . ?
C44 C43 C48 N5 178.0(3) . . . . ?
C44 C43 C48 C47 2.6(5) . . . . ?
C44 C45 C46 C47 2.9(6) . . . . ?
C45 C46 C47 C48 0.2(6) . . . . ?
C46 C47 C48 N5 -178.4(3) . . . . ?
C46 C47 C48 C43 -3.0(6) . . . . ?
C48 N5 N6 Si3 -69.3(3) . . . . ?
C48 N5 N6 Li2 65.4(4) . . . . ?
C48 N5 N6 Li3 162.0(3) . . . . ?
C48 N5 C35 Li3 -173.1(3) . . . . ?
C48 N5 C35 C36 130.4(3) . . . . ?
C48 N5 C35 C40 -57.0(4) . . . . ?
C48 C43 C44 C45 0.5(6) . . . . ?
C49 Si3 N6 Li2 -14.6(3) . . . . ?
C49 Si3 N6 Li3 -125.5(3) . . . . ?
C49 Si3 N6 N5 118.0(3) . . . . ?
C50 Si3 N6 Li2 98.3(3) . . . . ?
C50 Si3 N6 Li3 -12.5(3) . . . . ?
C50 Si3 N6 N5 -129.1(2) . . . . ?
C51 Si3 N6 Li2 -139.7(3) . . . . ?
C51 Si3 N6 Li3 109.5(3) . . . . ?
C51 Si3 N6 N5 -7.1(3) . . . . ?
Li4 Si4 N8 Li6 104.2(3) . . . . ?
Li4 Si4 N8 N7 -125.0(3) . . . . ?
Li4 N11 N12 Si6 133.3(3) . . . . ?
Li4 N11 N12 Li5 -94.8(3) . . . . ?
Li4 N11 C86 C87 -52.4(3) . . . . ?
Li4 N11 C86 C91 122.3(3) . . . . ?
Li4 N11 C99 C94 -96.4(5) . . . . ?
Li4 N11 C99 C98 78.2(5) . . . . ?
Li4 C64 C65 N7 -32.4(4) . . . . ?
Li4 C64 C65 C60 143.9(3) . . . . ?
Li4 C86 C87 C88 127.7(4) . . . . ?
Li4 C86 C91 C90 -90.3(4) . . . . ?
Li4 C86 C91 C92 86.3(4) . . . . ?
Li4 C87 C88 C89 101.6(4) . . . . ?
Li5 Si5 N10 Li6 110.3(3) . . . . ?
Li5 Si5 N10 N9 -131.9(3) . . . . ?
Li5 C75 C76 C77 85.3(4) . . . . ?
Li6 Si4 N8 Li4 -104.2(3) . . . . ?
Li6 Si4 N8 N7 130.8(3) . . . . ?
Li6 C53 C54 C55 140.4(3) . . . . ?
N7 C52 C53 Li6 24.5(3) . . . . ?
N7 C52 C53 C54 176.8(3) . . . . ?
N7 C52 C57 C56 -176.4(3) . . . . ?
N7 C52 C57 C58 3.4(5) . . . . ?
N8 N7 C52 C53 -31.3(4) . . . . ?
N8 N7 C52 C57 146.4(3) . . . . ?
N8 N7 C65 C60 -143.2(3) . . . . ?
N8 N7 C65 C64 33.2(4) . . . . ?
N9 C69 C70 C71 171.8(3) . . . . ?
N9 C69 C74 C73 -168.9(3) . . . . ?
N9 C69 C74 C75 17.7(5) . . . . ?
N10 N9 C69 C70 -119.0(3) . . . . ?
N10 N9 C69 C74 58.4(4) . . . . ?
N10 N9 C82 Li6 7.8(2) . . . . ?
N10 N9 C82 C77 -70.1(4) . . . . ?
N10 N9 C82 C81 106.2(3) . . . . ?
N11 C86 C87 Li4 51.3(3) . . . . ?
N11 C86 C87 C88 179.0(3) . . . . ?
N11 C86 C91 C90 -179.4(3) . . . . ?
N11 C86 C91 C92 -2.8(5) . . . . ?
N12 N11 C86 Li4 39.0(2) . . . . ?
N12 N11 C86 C87 -13.4(4) . . . . ?
N12 N11 C86 C91 161.3(3) . . . . ?
N12 N11 C99 C94 -155.5(3) . . . . ?
N12 N11 C99 C98 19.1(4) . . . . ?
C52 N7 N8 Si4 -108.5(2) . . . . ?
C52 N7 N8 Li4 135.8(3) . . . . ?
C52 N7 N8 Li6 16.6(4) . . . . ?
C52 N7 C65 C60 72.1(4) . . . . ?
C52 N7 C65 C64 -111.5(3) . . . . ?
C52 C53 C54 C55 0.4(5) . . . . ?
C52 C57 C58 C59 33.2(5) . . . . ?
C53 C52 C57 C56 1.4(5) . . . . ?
C53 C52 C57 C58 -178.8(3) . . . . ?
C53 C54 C55 C56 -0.4(5) . . . . ?
C54 C55 C56 C57 0.9(6) . . . . ?
C55 C56 C57 C52 -1.4(5) . . . . ?
C55 C56 C57 C58 178.8(3) . . . . ?
C56 C57 C58 C59 -147.1(4) . . . . ?
C57 C52 C53 Li6 -153.2(3) . . . . ?
C57 C52 C53 C54 -0.9(5) . . . . ?
C57 C58 C59 C60 0.8(6) . . . . ?
C58 C59 C60 C61 147.2(4) . . . . ?
C58 C59 C60 C65 -32.3(5) . . . . ?
C59 C60 C61 C62 -178.2(3) . . . . ?
C59 C60 C65 N7 -7.0(5) . . . . ?
C59 C60 C65 C64 176.5(3) . . . . ?
C60 C61 C62 C63 0.7(6) . . . . ?
C61 C60 C65 N7 173.4(3) . . . . ?
C61 C60 C65 C64 -3.0(5) . . . . ?
C61 C62 C63 C64 -1.0(5) . . . . ?
C62 C63 C64 Li4 -128.9(4) . . . . ?
C62 C63 C64 C65 -0.8(5) . . . . ?
C63 C64 C65 N7 -173.5(3) . . . . ?
C63 C64 C65 C60 2.8(5) . . . . ?
C65 N7 N8 Si4 107.8(2) . . . . ?
C65 N7 N8 Li4 -7.9(4) . . . . ?
C65 N7 N8 Li6 -127.1(3) . . . . ?
C65 N7 C52 C53 113.1(3) . . . . ?
C65 N7 C52 C57 -69.2(4) . . . . ?
C65 C60 C61 C62 1.3(5) . . . . ?
C66 Si4 N8 Li4 -54.6(2) . . . . ?
C66 Si4 N8 Li6 49.5(3) . . . . ?
C66 Si4 N8 N7 -179.65(18) . . . . ?
C67 Si4 N8 Li4 -172.5(2) . . . . ?
C67 Si4 N8 Li6 -68.3(3) . . . . ?
C67 Si4 N8 N7 62.5(2) . . . . ?
C68 Si4 N8 Li4 63.5(3) . . . . ?
C68 Si4 N8 Li6 167.7(3) . . . . ?
C68 Si4 N8 N7 -61.5(2) . . . . ?
C69 N9 N10 Si5 93.7(3) . . . . ?
C69 N9 N10 Li5 -36.0(4) . . . . ?
C69 N9 N10 Li6 -139.3(3) . . . . ?
C69 N9 C82 Li6 136.5(3) . . . . ?
C69 N9 C82 C77 58.6(4) . . . . ?
C69 N9 C82 C81 -125.0(3) . . . . ?
C69 C70 C71 C72 -0.4(5) . . . . ?
C69 C74 C75 Li5 -69.4(3) . . . . ?
C69 C74 C75 C76 22.0(5) . . . . ?
C70 C69 C74 C73 8.4(5) . . . . ?
C70 C69 C74 C75 -165.0(3) . . . . ?
C70 C71 C72 C73 3.5(6) . . . . ?
C71 C72 C73 C74 -0.6(6) . . . . ?
C72 C73 C74 C69 -5.4(5) . . . . ?
C72 C73 C74 C75 168.4(3) . . . . ?
C73 C74 C75 Li5 117.3(3) . . . . ?
C73 C74 C75 C76 -151.4(3) . . . . ?
C74 C69 C70 C71 -5.6(5) . . . . ?
C74 C75 C76 C77 -2.4(6) . . . . ?
C75 C76 C77 C78 153.8(4) . . . . ?
C75 C76 C77 C82 -25.2(6) . . . . ?
C76 C77 C78 C79 -178.8(3) . . . . ?
C76 C77 C82 Li6 -82.1(3) . . . . ?
C76 C77 C82 N9 -4.5(5) . . . . ?
C76 C77 C82 C81 179.2(3) . . . . ?
C77 C78 C79 C80 -0.3(5) . . . . ?
C78 C77 C82 Li6 98.8(3) . . . . ?
C78 C77 C82 N9 176.4(3) . . . . ?
C78 C77 C82 C81 0.2(5) . . . . ?
C78 C79 C80 C81 -0.2(5) . . . . ?
C79 C80 C81 C82 0.7(5) . . . . ?
C80 C81 C82 Li6 -89.5(4) . . . . ?
C80 C81 C82 N9 -177.2(3) . . . . ?
C80 C81 C82 C77 -0.7(5) . . . . ?
C82 N9 N10 Si5 -137.4(2) . . . . ?
C82 N9 N10 Li5 92.9(3) . . . . ?
C82 N9 N10 Li6 -10.4(3) . . . . ?
C82 N9 C69 C70 114.7(3) . . . . ?
C82 N9 C69 C74 -67.9(4) . . . . ?
C82 C77 C78 C79 0.3(5) . . . . ?
C83 Si5 N10 Li5 -175.3(2) . . . . ?
C83 Si5 N10 Li6 -65.0(3) . . . . ?
C83 Si5 N10 N9 52.8(2) . . . . ?
C84 Si5 N10 Li5 -56.5(3) . . . . ?
C84 Si5 N10 Li6 53.8(3) . . . . ?
C84 Si5 N10 N9 171.58(19) . . . . ?
C85 Si5 N10 Li5 63.2(3) . . . . ?
C85 Si5 N10 Li6 173.5(3) . . . . ?
C85 Si5 N10 N9 -68.7(2) . . . . ?
C86 N11 N12 Si6 81.4(3) . . . . ?
C86 N11 N12 Li4 -52.0(3) . . . . ?
C86 N11 N12 Li5 -146.7(3) . . . . ?
C86 N11 C99 C94 41.3(5) . . . . ?
C86 N11 C99 C98 -144.2(3) . . . . ?
C86 C87 C88 C89 -0.1(5) . . . . ?
C86 C91 C92 C93 18.8(6) . . . . ?
C87 C86 C91 C90 -4.5(5) . . . . ?
C87 C86 C91 C92 172.1(3) . . . . ?
C87 C88 C89 C90 -2.8(5) . . . . ?
C88 C89 C90 C91 1.8(5) . . . . ?
C89 C90 C91 C86 1.9(5) . . . . ?
C89 C90 C91 C92 -175.0(3) . . . . ?
C90 C91 C92 C93 -164.5(4) . . . . ?
C91 C86 C87 Li4 -123.9(3) . . . . ?
C91 C86 C87 C88 3.8(5) . . . . ?
C91 C92 C93 C94 3.5(7) . . . . ?
C92 C93 C94 C95 161.3(4) . . . . ?
C92 C93 C94 C99 -19.1(6) . . . . ?
C93 C94 C95 C96 -179.5(3) . . . . ?
C93 C94 C99 N11 -6.1(5) . . . . ?
C93 C94 C99 C98 179.3(3) . . . . ?
C94 C95 C96 C97 0.4(5) . . . . ?
C95 C94 C99 N11 173.5(3) . . . . ?
C95 C94 C99 C98 -1.1(5) . . . . ?
C95 C96 C97 C98 -1.3(5) . . . . ?
C96 C97 C98 C99 1.0(5) . . . . ?
C97 C98 C99 N11 -174.7(3) . . . . ?
C97 C98 C99 C94 0.3(5) . . . . ?
C99 N11 N12 Si6 -83.7(3) . . . . ?
C99 N11 N12 Li4 142.9(3) . . . . ?
C99 N11 N12 Li5 48.1(3) . . . . ?
C99 N11 C86 Li4 -157.8(3) . . . . ?
C99 N11 C86 C87 149.8(3) . . . . ?
C99 N11 C86 C91 -35.4(5) . . . . ?
C99 C94 C95 C96 0.8(5) . . . . ?
C100 Si6 N12 Li4 -117.2(3) . . . . ?
C100 Si6 N12 Li5 1.8(3) . . . . ?
C100 Si6 N12 N11 126.3(2) . . . . ?
C101 Si6 N12 Li4 -1.5(3) . . . . ?
C101 Si6 N12 Li5 117.4(3) . . . . ?
C101 Si6 N12 N11 -118.0(2) . . . . ?
C102 Si6 N12 Li4 120.7(3) . . . . ?
C102 Si6 N12 Li5 -120.4(2) . . . . ?
C102 Si6 N12 N11 4.2(3) . . . . ?
